data_7234368
loop_
_publ_author_name
'Wei-Hua Ning'
'Lu Zhai'
'Jian-Lan Liu'
'Xiao-Ming Ren'
'Katsuya Ichihashi'
'Sadafumi Nishihara'
'Katsuya Inoue'

_publ_section_title
;
 Multiple structural transformations coupled with switchable magnetic and
 dielectric responses in an amphidynamic crystal of
 4'-tert-butylbenzylpyridinium bis(maleonitriledithiolate)nickelate
;
_journal_name_full 'Journal of Materials Chemistry C'
_journal_page_first 7906
_journal_page_last 7915
_journal_paper_doi 10.1039/C5TC00676G
_journal_volume 3
_journal_year 2015
_chemical_formula_sum 'C24 H20 N5 Ni S4'
_chemical_formula_weight 565.38
_space_group_IT_number 2
_space_group_name_Hall '-P 1'
_space_group_name_H-M_alt 'P -1'
_symmetry_cell_setting triclinic
_symmetry_space_group_name_H-M 'P -1'
_atom_sites_solution_hydrogens geom
_atom_sites_solution_primary direct
_atom_sites_solution_secondary difmap
_cell_angle_alpha 74.498(4)
_cell_angle_beta 79.058(4)
_cell_angle_gamma 83.756(3)
_cell_formula_units_Z 12
_cell_length_a 12.5624(5)
_cell_length_b 24.0375(10)
_cell_length_c 26.6188(11)
_cell_measurement_temperature 89(2)
_cell_volume 7590.5(6)
_computing_structure_refinement 'SHELXL-97 (Sheldrick, 1997)'
_computing_structure_solution 'SHELXS-97 (Sheldrick, 1990)'
_diffrn_ambient_temperature 89(2)
_diffrn_measured_fraction_theta_full 0.973
_diffrn_measured_fraction_theta_max 0.973
_diffrn_radiation_monochromator graphite
_diffrn_radiation_source 'fine-focus sealed tube'
_diffrn_radiation_type CuK\a
_diffrn_radiation_wavelength 1.54178
_diffrn_reflns_av_R_equivalents 0.0685
_diffrn_reflns_av_sigmaI/netI 0.1080
_diffrn_reflns_limit_h_max 11
_diffrn_reflns_limit_h_min -15
_diffrn_reflns_limit_k_max 29
_diffrn_reflns_limit_k_min -29
_diffrn_reflns_limit_l_max 31
_diffrn_reflns_limit_l_min -32
_diffrn_reflns_number 54585
_diffrn_reflns_theta_full 71.78
_diffrn_reflns_theta_max 71.78
_diffrn_reflns_theta_min 2.90
_exptl_absorpt_coefficient_mu 4.375
_exptl_absorpt_correction_T_max 0.519
_exptl_absorpt_correction_T_min 0.402
_exptl_absorpt_correction_type multi-scan
_exptl_absorpt_process_details 'SADABS; Bruker, 2000'
_exptl_crystal_colour black
_exptl_crystal_density_diffrn 1.484
_exptl_crystal_density_method 'not measured'
_exptl_crystal_description block
_exptl_crystal_F_000 3492.0
_exptl_crystal_recrystallization_method 'Re-crystallisation from solvent: '
_exptl_crystal_size_max 0.25
_exptl_crystal_size_mid 0.20
_exptl_crystal_size_min 0.15
_refine_diff_density_max 1.316
_refine_diff_density_min -0.711
_refine_diff_density_rms 0.112
_refine_ls_extinction_method none
_refine_ls_goodness_of_fit_ref 0.847
_refine_ls_hydrogen_treatment mixed
_refine_ls_matrix_type full
_refine_ls_number_parameters 1855
_refine_ls_number_reflns 28939
_refine_ls_number_restraints 0
_refine_ls_restrained_S_all 0.847
_refine_ls_R_factor_all 0.1132
_refine_ls_R_factor_gt 0.0630
_refine_ls_shift/su_max 8.937
_refine_ls_shift/su_mean 1.094
_refine_ls_structure_factor_coef Fsqd
_refine_ls_weighting_details 'calc w=1/[\s^2^(Fo^2^)+(0.1335P)^2^+7.4680P] where P=(Fo^2^+2Fc^2^)/3'
_refine_ls_weighting_scheme calc
_refine_ls_wR_factor_gt 0.1710
_refine_ls_wR_factor_ref 0.2238
_reflns_number_gt 17370
_reflns_number_total 28939
_reflns_threshold_expression >2sigma(I)
_cod_data_source_file J-Mater-Chem-C-2015-3-7906.cif
_cod_data_source_block 1
_cod_original_cell_volume 7590.5(5)
_cod_database_code 7234368

loop_
_symmetry_equiv_pos_as_xyz
'x, y, z'
'-x, -y, -z'

loop_
_atom_site_label
_atom_site_type_symbol
_atom_site_fract_x
_atom_site_fract_y
_atom_site_fract_z
_atom_site_U_iso_or_equiv
_atom_site_adp_type
_atom_site_occupancy
_atom_site_symmetry_multiplicity
_atom_site_calc_flag
_atom_site_refinement_flags
_atom_site_disorder_assembly
_atom_site_disorder_group
Ni1 Ni 0.82418(8) 0.89035(4) 0.00956(4) 0.0164(2) Uani 1 1 d . . .
Ni2 Ni 0.82421(8) 0.78246(4) 0.16157(4) 0.0175(2) Uani 1 1 d . . .
Ni3 Ni 0.50615(8) 0.55111(4) 0.17762(4) 0.0181(2) Uani 1 1 d . . .
Ni4 Ni 0.47253(9) 0.44423(5) 0.32985(4) 0.0198(2) Uani 1 1 d . . .
Ni5 Ni 0.17037(8) 0.21113(4) 0.34147(4) 0.0177(2) Uani 1 1 d . . .
Ni6 Ni 0.08058(8) 0.10759(4) 0.50493(4) 0.0178(2) Uani 1 1 d . . .
S1 S 0.90480(12) 0.94068(7) 0.04434(6) 0.0205(3) Uani 1 1 d . . .
S2 S 0.67525(12) 0.89541(6) 0.06389(6) 0.0185(3) Uani 1 1 d . . .
S3 S 0.97880(13) 0.88082(7) -0.03930(6) 0.0211(3) Uani 1 1 d . . .
S4 S 0.74705(12) 0.83915(7) -0.02638(6) 0.0197(3) Uani 1 1 d . . .
S5 S 0.90305(12) 0.83523(7) 0.19545(6) 0.0208(3) Uani 1 1 d . . .
S6 S 0.67331(12) 0.78966(7) 0.21350(6) 0.0206(3) Uani 1 1 d . . .
S7 S 0.97202(13) 0.77556(7) 0.10700(6) 0.0220(3) Uani 1 1 d . . .
S8 S 0.73943(13) 0.73406(7) 0.12661(6) 0.0225(3) Uani 1 1 d . . .
S9 S 0.60162(13) 0.59209(7) 0.21447(6) 0.0221(3) Uani 1 1 d . . .
S10 S 0.36061(12) 0.56352(7) 0.23149(6) 0.0205(3) Uani 1 1 d . . .
S11 S 0.65263(13) 0.53804(7) 0.12396(6) 0.0235(3) Uani 1 1 d . . .
S12 S 0.41221(12) 0.50673(7) 0.14283(6) 0.0202(3) Uani 1 1 d . . .
S13 S 0.56950(12) 0.49133(7) 0.35997(6) 0.0201(3) Uani 1 1 d . . .
S14 S 0.33008(13) 0.45756(7) 0.38585(7) 0.0243(3) Uani 1 1 d . . .
S15 S 0.61440(13) 0.43145(7) 0.27369(6) 0.0234(3) Uani 1 1 d . . .
S16 S 0.37360(14) 0.40208(7) 0.29629(7) 0.0268(4) Uani 1 1 d . . .
S17 S 0.28284(13) 0.24176(7) 0.37747(7) 0.0246(3) Uani 1 1 d . . .
S18 S 0.03408(12) 0.23053(6) 0.39757(6) 0.0192(3) Uani 1 1 d . . .
S19 S 0.30473(13) 0.19324(7) 0.28287(6) 0.0229(3) Uani 1 1 d . . .
S20 S 0.05637(12) 0.17585(6) 0.31021(6) 0.0184(3) Uani 1 1 d . . .
S21 S 0.20160(12) 0.14227(7) 0.53271(6) 0.0199(3) Uani 1 1 d . . .
S22 S -0.04822(12) 0.13159(7) 0.56287(6) 0.0202(3) Uani 1 1 d . . .
S23 S 0.21283(12) 0.08481(6) 0.44892(6) 0.0192(3) Uani 1 1 d . . .
S24 S -0.03672(12) 0.07979(7) 0.46943(6) 0.0207(3) Uani 1 1 d . . .
N1 N 0.8804(5) 1.0039(3) 0.1561(2) 0.0279(13) Uani 1 1 d . . .
N2 N 0.5559(5) 0.9556(2) 0.1786(2) 0.0261(13) Uani 1 1 d . . .
N3 N 1.1193(5) 0.7990(3) -0.1353(3) 0.0358(15) Uani 1 1 d . . .
N4 N 0.8061(5) 0.7545(3) -0.1266(2) 0.0325(14) Uani 1 1 d . . .
N5 N 0.8416(5) 0.9215(3) 0.2963(2) 0.0328(14) Uani 1 1 d . . .
N6 N 0.5358(5) 0.8681(3) 0.3126(2) 0.0312(14) Uani 1 1 d . . .
N7 N 1.0850(5) 0.7132(3) -0.0073(2) 0.0305(14) Uani 1 1 d . . .
N8 N 0.7627(5) 0.6679(3) 0.0162(3) 0.0332(14) Uani 1 1 d . . .
N9 N 0.5861(5) 0.6608(3) 0.3241(2) 0.0313(14) Uani 1 1 d . . .
N10 N 0.2595(5) 0.6243(3) 0.3473(2) 0.0293(13) Uani 1 1 d . . .
N11 N 0.7588(5) 0.4633(3) 0.0179(3) 0.0399(16) Uani 1 1 d . . .
N12 N 0.4360(5) 0.4295(3) 0.0383(2) 0.0322(14) Uani 1 1 d . . .
N13 N 0.5541(5) 0.5724(2) 0.4613(2) 0.0260(12) Uani 1 1 d . . .
N14 N 0.2327(5) 0.5391(3) 0.4887(3) 0.0338(15) Uani 1 1 d . . .
N15 N 0.7043(5) 0.3716(3) 0.1567(2) 0.0339(14) Uani 1 1 d . . .
N16 N 0.3753(5) 0.3372(3) 0.1857(3) 0.0381(16) Uani 1 1 d . . .
N17 N 0.2941(5) 0.3062(3) 0.4875(3) 0.0358(15) Uani 1 1 d . . .
N18 N -0.0364(5) 0.2919(3) 0.5137(2) 0.0277(13) Uani 1 1 d . . .
N19 N 0.3601(5) 0.1209(3) 0.1706(3) 0.0379(15) Uani 1 1 d . . .
N20 N 0.0425(5) 0.1019(3) 0.2058(2) 0.0271(13) Uani 1 1 d . . .
N21 N 0.2373(5) 0.2232(3) 0.6275(2) 0.0271(13) Uani 1 1 d . . .
N22 N -0.0920(5) 0.2158(3) 0.6658(2) 0.0293(13) Uani 1 1 d . . .
N23 N 0.2823(5) 0.0327(2) 0.3299(2) 0.0260(12) Uani 1 1 d . . .
N24 N -0.0594(5) 0.0233(3) 0.3550(2) 0.0312(14) Uani 1 1 d . . .
N25 N 0.1897(4) 0.9885(2) 0.1909(2) 0.0204(11) Uani 1 1 d . . .
N26 N 0.4325(4) 0.6782(2) -0.0154(2) 0.0214(11) Uani 1 1 d . . .
N27 N 0.9050(4) 0.6639(2) 0.3531(2) 0.0231(12) Uani 1 1 d . . .
N28 N 0.0597(5) 0.3488(3) 0.1491(2) 0.0295(13) Uani 1 1 d . . .
N29 N 0.6108(4) 0.3255(2) 0.5150(2) 0.0220(12) Uani 1 1 d . . .
N30 N 0.6287(4) 0.0306(2) 0.2960(2) 0.0219(12) Uani 1 1 d . . .
C1 C 0.8454(5) 0.9821(3) 0.1305(3) 0.0207(13) Uani 1 1 d . . .
C2 C 0.8084(5) 0.9524(3) 0.0965(2) 0.0190(13) Uani 1 1 d . . .
C3 C 0.7074(5) 0.9334(3) 0.1048(2) 0.0188(13) Uani 1 1 d . . .
C4 C 0.6233(5) 0.9448(3) 0.1465(2) 0.0178(12) Uani 1 1 d . . .
C5 C 1.0472(5) 0.8151(3) -0.1096(3) 0.0234(14) Uani 1 1 d . . .
C6 C 0.9553(5) 0.8353(3) -0.0753(2) 0.0197(13) Uani 1 1 d . . .
C7 C 0.8540(5) 0.8181(3) -0.0706(2) 0.0207(13) Uani 1 1 d . . .
C8 C 0.8294(5) 0.7818(3) -0.1015(3) 0.0225(13) Uani 1 1 d . . .
C9 C 0.8230(5) 0.8923(3) 0.2713(3) 0.0241(14) Uani 1 1 d . . .
C10 C 0.7988(5) 0.8549(3) 0.2413(3) 0.0212(13) Uani 1 1 d . . .
C11 C 0.6985(5) 0.8356(3) 0.2491(2) 0.0200(13) Uani 1 1 d . . .
C12 C 0.6090(5) 0.8534(3) 0.2854(3) 0.0229(14) Uani 1 1 d . . .
C13 C 1.0194(5) 0.7248(3) 0.0250(3) 0.0247(14) Uani 1 1 d . . .
C14 C 0.9368(5) 0.7376(3) 0.0667(2) 0.0206(13) Uani 1 1 d . . .
C15 C 0.8340(5) 0.7197(3) 0.0751(2) 0.0200(13) Uani 1 1 d . . .
C16 C 0.7966(5) 0.6900(3) 0.0422(3) 0.0250(14) Uani 1 1 d . . .
C17 C 0.5498(5) 0.6388(3) 0.2981(3) 0.0242(14) Uani 1 1 d . . .
C18 C 0.5080(5) 0.6107(3) 0.2649(3) 0.0216(13) Uani 1 1 d . . .
C19 C 0.4043(5) 0.5989(3) 0.2718(2) 0.0204(13) Uani 1 1 d . . .
C20 C 0.3243(5) 0.6123(3) 0.3143(3) 0.0220(13) Uani 1 1 d . . .
C21 C 0.6940(6) 0.4792(3) 0.0476(3) 0.0294(15) Uani 1 1 d . . .
C22 C 0.6117(6) 0.4990(3) 0.0858(3) 0.0255(14) Uani 1 1 d . . .
C23 C 0.5076(5) 0.4858(3) 0.0938(2) 0.0213(13) Uani 1 1 d . . .
C24 C 0.4682(5) 0.4537(3) 0.0633(3) 0.0248(14) Uani 1 1 d . . .
C25 C 0.5201(5) 0.5473(3) 0.4380(2) 0.0187(13) Uani 1 1 d . . .
C26 C 0.4783(5) 0.5141(3) 0.4093(2) 0.0208(13) Uani 1 1 d . . .
C27 C 0.3741(5) 0.4998(3) 0.4197(3) 0.0212(13) Uani 1 1 d . . .
C28 C 0.2953(6) 0.5211(3) 0.4588(3) 0.0265(15) Uani 1 1 d . . .
C29 C 0.6428(6) 0.3828(3) 0.1910(3) 0.0271(15) Uani 1 1 d . . .
C30 C 0.5659(5) 0.3963(3) 0.2346(3) 0.0236(14) Uani 1 1 d . . .
C31 C 0.4604(6) 0.3843(3) 0.2440(3) 0.0282(15) Uani 1 1 d . . .
C32 C 0.4147(6) 0.3575(3) 0.2110(3) 0.0301(15) Uani 1 1 d . . .
C33 C 0.2527(5) 0.2879(3) 0.4621(3) 0.0255(14) Uani 1 1 d . . .
C34 C 0.2012(5) 0.2646(3) 0.4287(3) 0.0229(14) Uani 1 1 d . . .
C35 C 0.0925(5) 0.2595(3) 0.4371(2) 0.0206(13) Uani 1 1 d . . .
C36 C 0.0207(5) 0.2778(3) 0.4800(3) 0.0220(13) Uani 1 1 d . . .
C37 C 0.3094(5) 0.1391(3) 0.2042(3) 0.0239(14) Uani 1 1 d . . .
C38 C 0.2442(5) 0.1599(3) 0.2467(3) 0.0212(13) Uani 1 1 d . . .
C39 C 0.1357(5) 0.1526(3) 0.2580(2) 0.0177(12) Uani 1 1 d . . .
C40 C 0.0831(5) 0.1245(3) 0.2291(2) 0.0205(13) Uani 1 1 d . . .
C41 C 0.1876(5) 0.1999(3) 0.6079(2) 0.0192(13) Uani 1 1 d . . .
C42 C 0.1280(5) 0.1705(3) 0.5828(2) 0.0202(13) Uani 1 1 d . . .
C43 C 0.0196(5) 0.1669(3) 0.5948(2) 0.0182(12) Uani 1 1 d . . .
C44 C -0.0443(5) 0.1930(3) 0.6347(3) 0.0217(13) Uani 1 1 d . . .
C45 C 0.2211(5) 0.0432(3) 0.3641(2) 0.0200(13) Uani 1 1 d . . .
C46 C 0.1504(5) 0.0591(3) 0.4079(2) 0.0178(12) Uani 1 1 d . . .
C47 C 0.0396(5) 0.0571(3) 0.4168(3) 0.0208(13) Uani 1 1 d . . .
C48 C -0.0154(5) 0.0378(3) 0.3827(3) 0.0214(13) Uani 1 1 d . . .
C49 C 0.2900(5) 0.9754(3) 0.2050(3) 0.0217(13) Uani 1 1 d . . .
H49 H 0.3530 0.9868 0.1796 0.026 Uiso 1 1 calc R . .
C50 C 0.2999(5) 0.9459(3) 0.2553(3) 0.0228(14) Uani 1 1 d . . .
H50 H 0.3697 0.9366 0.2652 0.027 Uiso 1 1 calc R . .
C51 C 0.2069(5) 0.9294(3) 0.2924(3) 0.0249(14) Uani 1 1 d . . .
H51 H 0.2130 0.9089 0.3277 0.030 Uiso 1 1 calc R . .
C52 C 0.1062(5) 0.9432(3) 0.2773(3) 0.0240(14) Uani 1 1 d . . .
H52 H 0.0423 0.9325 0.3023 0.029 Uiso 1 1 calc R . .
C53 C 0.0987(5) 0.9723(3) 0.2260(3) 0.0237(14) Uani 1 1 d . . .
H53 H 0.0296 0.9812 0.2152 0.028 Uiso 1 1 calc R . .
C54 C 0.1807(5) 1.0215(3) 0.1353(3) 0.0239(14) Uani 1 1 d . . .
H54A H 0.2223 1.0566 0.1257 0.029 Uiso 1 1 calc R . .
H54B H 0.1037 1.0340 0.1330 0.029 Uiso 1 1 calc R . .
C55 C 0.2236(5) 0.9852(3) 0.0965(3) 0.0219(13) Uani 1 1 d . . .
C56 C 0.1591(5) 0.9473(3) 0.0874(2) 0.0220(13) Uani 1 1 d . . .
H56 H 0.0864 0.9440 0.1055 0.026 Uiso 1 1 calc R . .
C57 C 0.1994(5) 0.9135(3) 0.0517(3) 0.0227(13) Uani 1 1 d . . .
H57 H 0.1533 0.8878 0.0460 0.027 Uiso 1 1 calc R . .
C58 C 0.3053(5) 0.9168(3) 0.0244(2) 0.0157(12) Uani 1 1 d . . .
C59 C 0.3686(5) 0.9558(3) 0.0335(3) 0.0234(14) Uani 1 1 d . . .
H59 H 0.4411 0.9594 0.0150 0.028 Uiso 1 1 calc R . .
C60 C 0.3300(5) 0.9898(3) 0.0684(2) 0.0221(13) Uani 1 1 d . . .
H60 H 0.3755 1.0163 0.0733 0.027 Uiso 1 1 calc R . .
C61 C 0.3532(5) 0.8782(3) -0.0132(3) 0.0201(13) Uani 1 1 d . . .
C62 C 0.2696(6) 0.8399(3) -0.0203(3) 0.0292(15) Uani 1 1 d . . .
H62A H 0.2344 0.8183 0.0145 0.044 Uiso 1 1 calc R . .
H62B H 0.3065 0.8127 -0.0406 0.044 Uiso 1 1 calc R . .
H62C H 0.2147 0.8642 -0.0393 0.044 Uiso 1 1 calc R . .
C63 C 0.3983(6) 0.9161(3) -0.0683(3) 0.0319(16) Uani 1 1 d . . .
H63A H 0.3383 0.9390 -0.0843 0.048 Uiso 1 1 calc R . .
H63B H 0.4354 0.8912 -0.0908 0.048 Uiso 1 1 calc R . .
H63C H 0.4498 0.9420 -0.0646 0.048 Uiso 1 1 calc R . .
C64 C 0.4474(5) 0.8392(3) 0.0092(3) 0.0247(14) Uani 1 1 d . . .
H64A H 0.5032 0.8633 0.0119 0.037 Uiso 1 1 calc R . .
H64B H 0.4789 0.8144 -0.0144 0.037 Uiso 1 1 calc R . .
H64C H 0.4202 0.8151 0.0443 0.037 Uiso 1 1 calc R . .
C65 C 0.3437(6) 0.6853(3) -0.0389(3) 0.0294(16) Uani 1 1 d . . .
H65 H 0.2785 0.6682 -0.0197 0.035 Uiso 1 1 calc R . .
C66 C 0.3475(6) 0.7172(3) -0.0905(3) 0.0340(17) Uani 1 1 d . . .
H66 H 0.2851 0.7227 -0.1070 0.041 Uiso 1 1 calc R . .
C67 C 0.4431(6) 0.7409(4) -0.1178(3) 0.0384(18) Uani 1 1 d . . .
H67 H 0.4474 0.7626 -0.1535 0.046 Uiso 1 1 calc R . .
C68 C 0.5339(7) 0.7330(4) -0.0929(3) 0.0361(18) Uani 1 1 d . . .
H68 H 0.6003 0.7493 -0.1113 0.043 Uiso 1 1 calc R . .
C69 C 0.5252(6) 0.7015(3) -0.0417(3) 0.0259(15) Uani 1 1 d . . .
H69 H 0.5863 0.6960 -0.0244 0.031 Uiso 1 1 calc R . .
C70 C 0.4254(6) 0.6433(3) 0.0408(3) 0.0272(15) Uani 1 1 d . . .
H70A H 0.4961 0.6219 0.0458 0.033 Uiso 1 1 calc R . .
H70B H 0.3699 0.6146 0.0483 0.033 Uiso 1 1 calc R . .
C71 C 0.3960(5) 0.6813(3) 0.0792(3) 0.0244(14) Uani 1 1 d . . .
C72 C 0.2918(5) 0.7047(3) 0.0908(3) 0.0237(14) Uani 1 1 d . . .
H72 H 0.2362 0.6970 0.0742 0.028 Uiso 1 1 calc R . .
C73 C 0.2668(5) 0.7392(3) 0.1262(2) 0.0216(13) Uani 1 1 d . . .
H73 H 0.1943 0.7546 0.1335 0.026 Uiso 1 1 calc R . .
C74 C 0.3449(5) 0.7517(3) 0.1510(2) 0.0167(12) Uani 1 1 d . . .
C75 C 0.4492(5) 0.7268(3) 0.1407(3) 0.0215(13) Uani 1 1 d . . .
H75 H 0.5035 0.7333 0.1585 0.026 Uiso 1 1 calc R . .
C76 C 0.4760(5) 0.6926(3) 0.1047(2) 0.0214(13) Uani 1 1 d . . .
H76 H 0.5484 0.6770 0.0974 0.026 Uiso 1 1 calc R . .
C77 C 0.3223(5) 0.7921(3) 0.1878(2) 0.0184(13) Uani 1 1 d . . .
C78 C 0.2030(5) 0.8156(3) 0.1955(3) 0.0237(14) Uani 1 1 d . . .
H78A H 0.1821 0.8338 0.1609 0.036 Uiso 1 1 calc R . .
H78B H 0.1945 0.8442 0.2163 0.036 Uiso 1 1 calc R . .
H78C H 0.1565 0.7836 0.2141 0.036 Uiso 1 1 calc R . .
C79 C 0.3509(6) 0.7617(3) 0.2430(3) 0.0275(15) Uani 1 1 d . . .
H79A H 0.3056 0.7288 0.2594 0.041 Uiso 1 1 calc R . .
H79B H 0.3376 0.7891 0.2652 0.041 Uiso 1 1 calc R . .
H79C H 0.4276 0.7480 0.2392 0.041 Uiso 1 1 calc R . .
C80 C 0.3940(5) 0.8448(3) 0.1629(3) 0.0234(14) Uani 1 1 d . . .
H80A H 0.4704 0.8310 0.1563 0.035 Uiso 1 1 calc R . .
H80B H 0.3849 0.8698 0.1873 0.035 Uiso 1 1 calc R . .
H80C H 0.3717 0.8668 0.1294 0.035 Uiso 1 1 calc R . .
C81 C 1.0004(5) 0.6506(3) 0.3717(3) 0.0251(14) Uani 1 1 d . . .
H81 H 1.0656 0.6651 0.3499 0.030 Uiso 1 1 calc R . .
C82 C 1.0033(6) 0.6167(3) 0.4214(3) 0.0279(15) Uani 1 1 d . . .
H82 H 1.0708 0.6068 0.4337 0.033 Uiso 1 1 calc R . .
C83 C 0.9098(6) 0.5968(3) 0.4538(3) 0.0306(16) Uani 1 1 d . . .
H83 H 0.9114 0.5743 0.4890 0.037 Uiso 1 1 calc R . .
C84 C 0.8124(6) 0.6101(3) 0.4343(3) 0.0275(15) Uani 1 1 d . . .
H84 H 0.7468 0.5957 0.4557 0.033 Uiso 1 1 calc R . .
C85 C 0.8119(5) 0.6441(3) 0.3840(3) 0.0248(14) Uani 1 1 d . . .
H85 H 0.7453 0.6537 0.3708 0.030 Uiso 1 1 calc R . .
C86 C 0.9059(6) 0.6998(3) 0.2975(3) 0.0269(15) Uani 1 1 d . . .
H86A H 0.8323 0.7179 0.2937 0.032 Uiso 1 1 calc R . .
H86B H 0.9561 0.7312 0.2900 0.032 Uiso 1 1 calc R . .
C87 C 0.9409(5) 0.6640(3) 0.2583(3) 0.0241(14) Uani 1 1 d . . .
C88 C 0.8656(6) 0.6344(3) 0.2449(3) 0.0285(15) Uani 1 1 d . . .
H88 H 0.7911 0.6377 0.2600 0.034 Uiso 1 1 calc R . .
C89 C 0.8991(6) 0.5996(3) 0.2094(3) 0.0265(14) Uani 1 1 d . . .
H89 H 0.8467 0.5797 0.2006 0.032 Uiso 1 1 calc R . .
C90 C 1.0065(5) 0.5939(3) 0.1868(3) 0.0229(14) Uani 1 1 d . . .
C91 C 1.0817(5) 0.6247(3) 0.2000(3) 0.0232(14) Uani 1 1 d . . .
H91 H 1.1561 0.6217 0.1845 0.028 Uiso 1 1 calc R . .
C92 C 1.0499(6) 0.6593(3) 0.2351(3) 0.0257(15) Uani 1 1 d . . .
H92 H 1.1022 0.6797 0.2434 0.031 Uiso 1 1 calc R . .
C93 C 1.0463(6) 0.5531(3) 0.1505(3) 0.0252(14) Uani 1 1 d . . .
C94 C 1.1102(6) 0.5009(3) 0.1809(3) 0.0291(15) Uani 1 1 d . . .
H94A H 1.0619 0.4799 0.2120 0.044 Uiso 1 1 calc R . .
H94B H 1.1704 0.5144 0.1923 0.044 Uiso 1 1 calc R . .
H94C H 1.1390 0.4752 0.1579 0.044 Uiso 1 1 calc R . .
C95 C 0.9537(7) 0.5310(4) 0.1330(4) 0.048(2) Uani 1 1 d . . .
H95A H 0.9058 0.5099 0.1642 0.073 Uiso 1 1 calc R . .
H95B H 0.9836 0.5052 0.1102 0.073 Uiso 1 1 calc R . .
H95C H 0.9122 0.5639 0.1134 0.073 Uiso 1 1 calc R . .
C96 C 1.1249(6) 0.5835(3) 0.1012(3) 0.0394(18) Uani 1 1 d . . .
H96A H 1.1469 0.5575 0.0777 0.059 Uiso 1 1 calc R . .
H96B H 1.1893 0.5931 0.1122 0.059 Uiso 1 1 calc R . .
H96C H 1.0885 0.6190 0.0825 0.059 Uiso 1 1 calc R . .
C97 C 0.1512(6) 0.3737(3) 0.1227(3) 0.0285(15) Uani 1 1 d . . .
H97 H 0.2127 0.3684 0.1399 0.034 Uiso 1 1 calc R . .
C98 C 0.1584(6) 0.4062(3) 0.0722(3) 0.0298(16) Uani 1 1 d . . .
H98 H 0.2239 0.4236 0.0541 0.036 Uiso 1 1 calc R . .
C99 C 0.0664(8) 0.4136(4) 0.0471(4) 0.054(2) Uani 1 1 d . . .
H99 H 0.0674 0.4365 0.0119 0.064 Uiso 1 1 calc R . .
C100 C -0.0281(8) 0.3851(4) 0.0772(4) 0.050(2) Uani 1 1 d . . .
H100 H -0.0921 0.3881 0.0623 0.060 Uiso 1 1 calc R . .
C101 C -0.0248(7) 0.3536(4) 0.1278(3) 0.045(2) Uani 1 1 d . . .
H101 H -0.0874 0.3346 0.1480 0.054 Uiso 1 1 calc R . .
C102 C 0.0591(7) 0.3126(4) 0.2055(3) 0.0413(19) Uani 1 1 d . . .
H10A H 0.1307 0.2913 0.2081 0.050 Uiso 1 1 calc R . .
H10B H 0.0035 0.2838 0.2143 0.050 Uiso 1 1 calc R . .
C103 C 0.0350(6) 0.3497(3) 0.2458(3) 0.0333(17) Uani 1 1 d . . .
C104 C 0.1117(7) 0.3551(3) 0.2726(3) 0.0389(18) Uani 1 1 d . . .
H104 H 0.1814 0.3359 0.2667 0.047 Uiso 1 1 calc R . .
C105 C 0.0903(6) 0.3881(3) 0.3088(3) 0.0326(16) Uani 1 1 d . . .
H105 H 0.1444 0.3905 0.3286 0.039 Uiso 1 1 calc R . .
C106 C -0.0117(5) 0.4184(3) 0.3167(3) 0.0223(13) Uani 1 1 d . . .
C107 C -0.0897(6) 0.4131(3) 0.2889(3) 0.0283(15) Uani 1 1 d . . .
H107 H -0.1591 0.4326 0.2946 0.034 Uiso 1 1 calc R . .
C108 C -0.0688(7) 0.3791(4) 0.2521(3) 0.0386(19) Uani 1 1 d . . .
H108 H -0.1222 0.3760 0.2322 0.046 Uiso 1 1 calc R . .
C109 C -0.0272(5) 0.4584(3) 0.3544(3) 0.0244(14) Uani 1 1 d . . .
C110 C 0.0487(6) 0.5080(3) 0.3303(3) 0.0314(16) Uani 1 1 d . . .
H11A H 0.1234 0.4920 0.3229 0.047 Uiso 1 1 calc R . .
H11B H 0.0444 0.5319 0.3553 0.047 Uiso 1 1 calc R . .
H11C H 0.0267 0.5317 0.2974 0.047 Uiso 1 1 calc R . .
C111 C -0.0009(6) 0.4245(3) 0.4090(3) 0.0371(18) Uani 1 1 d . . .
H11D H -0.0475 0.3918 0.4234 0.056 Uiso 1 1 calc R . .
H11E H -0.0139 0.4500 0.4330 0.056 Uiso 1 1 calc R . .
H11F H 0.0754 0.4100 0.4052 0.056 Uiso 1 1 calc R . .
C112 C -0.1446(5) 0.4840(3) 0.3630(3) 0.0274(15) Uani 1 1 d . . .
H11G H -0.1619 0.5087 0.3294 0.041 Uiso 1 1 calc R . .
H11H H -0.1525 0.5071 0.3889 0.041 Uiso 1 1 calc R . .
H11I H -0.1943 0.4526 0.3761 0.041 Uiso 1 1 calc R . .
C113 C 0.7000(6) 0.3161(3) 0.5381(3) 0.0281(15) Uani 1 1 d . . .
H113 H 0.7641 0.3350 0.5200 0.034 Uiso 1 1 calc R . .
C114 C 0.6989(6) 0.2797(3) 0.5873(3) 0.0328(17) Uani 1 1 d . . .
H114 H 0.7622 0.2731 0.6032 0.039 Uiso 1 1 calc R . .
C115 C 0.6057(6) 0.2524(3) 0.6139(3) 0.0294(16) Uani 1 1 d . . .
H115 H 0.6041 0.2270 0.6481 0.035 Uiso 1 1 calc R . .
C116 C 0.5132(6) 0.2628(3) 0.5895(3) 0.0250(14) Uani 1 1 d . . .
H116 H 0.4482 0.2444 0.6068 0.030 Uiso 1 1 calc R . .
C117 C 0.5185(5) 0.3001(3) 0.5402(3) 0.0219(14) Uani 1 1 d . . .
H117 H 0.4559 0.3081 0.5236 0.026 Uiso 1 1 calc R . .
C118 C 0.6131(6) 0.3645(3) 0.4607(3) 0.0272(15) Uani 1 1 d . . .
H11J H 0.6698 0.3925 0.4537 0.033 Uiso 1 1 calc R . .
H11K H 0.5421 0.3867 0.4585 0.033 Uiso 1 1 calc R . .
C119 C 0.6363(5) 0.3299(3) 0.4196(3) 0.0233(14) Uani 1 1 d . . .
C120 C 0.5517(6) 0.3128(3) 0.4018(3) 0.0287(15) Uani 1 1 d . . .
H120 H 0.4790 0.3242 0.4147 0.034 Uiso 1 1 calc R . .
C121 C 0.5714(5) 0.2793(3) 0.3656(3) 0.0229(13) Uani 1 1 d . . .
H121 H 0.5119 0.2682 0.3539 0.027 Uiso 1 1 calc R . .
C122 C 0.6774(5) 0.2617(3) 0.3460(2) 0.0168(12) Uani 1 1 d . . .
C123 C 0.7626(5) 0.2807(3) 0.3629(3) 0.0227(14) Uani 1 1 d . . .
H123 H 0.8354 0.2704 0.3492 0.027 Uiso 1 1 calc R . .
C124 C 0.7435(5) 0.3141(3) 0.3991(3) 0.0244(14) Uani 1 1 d . . .
H124 H 0.8027 0.3264 0.4101 0.029 Uiso 1 1 calc R . .
C125 C 0.7028(5) 0.2213(3) 0.3091(2) 0.0186(12) Uani 1 1 d . . .
C126 C 0.6018(6) 0.2101(3) 0.2898(3) 0.0312(16) Uani 1 1 d . . .
H12A H 0.5514 0.1889 0.3199 0.047 Uiso 1 1 calc R . .
H12B H 0.6231 0.1870 0.2638 0.047 Uiso 1 1 calc R . .
H12C H 0.5661 0.2470 0.2735 0.047 Uiso 1 1 calc R . .
C127 C 0.7865(5) 0.2463(3) 0.2605(3) 0.0248(14) Uani 1 1 d . . .
H12D H 0.7588 0.2843 0.2418 0.037 Uiso 1 1 calc R . .
H12E H 0.7996 0.2203 0.2369 0.037 Uiso 1 1 calc R . .
H12F H 0.8546 0.2501 0.2718 0.037 Uiso 1 1 calc R . .
C128 C 0.7519(5) 0.1632(3) 0.3401(3) 0.0239(14) Uani 1 1 d . . .
H12G H 0.8134 0.1705 0.3547 0.036 Uiso 1 1 calc R . .
H12H H 0.7768 0.1380 0.3162 0.036 Uiso 1 1 calc R . .
H12I H 0.6964 0.1444 0.3689 0.036 Uiso 1 1 calc R . .
C129 C 0.7328(5) 0.0440(3) 0.2828(3) 0.0239(14) Uani 1 1 d . . .
H129 H 0.7808 0.0299 0.3077 0.029 Uiso 1 1 calc R . .
C130 C 0.7704(5) 0.0779(3) 0.2335(3) 0.0239(14) Uani 1 1 d . . .
H130 H 0.8436 0.0886 0.2247 0.029 Uiso 1 1 calc R . .
C131 C 0.7010(6) 0.0967(3) 0.1968(3) 0.0296(16) Uani 1 1 d . . .
H131 H 0.7260 0.1198 0.1624 0.035 Uiso 1 1 calc R . .
C132 C 0.5943(6) 0.0810(3) 0.2113(3) 0.0349(18) Uani 1 1 d . . .
H132 H 0.5461 0.0927 0.1864 0.042 Uiso 1 1 calc R . .
C133 C 0.5580(6) 0.0488(3) 0.2612(3) 0.0324(17) Uani 1 1 d . . .
H133 H 0.4842 0.0393 0.2714 0.039 Uiso 1 1 calc R . .
C134 C 0.5884(6) -0.0051(3) 0.3500(3) 0.0344(17) Uani 1 1 d . . .
H13A H 0.5131 -0.0150 0.3518 0.041 Uiso 1 1 calc R . .
H13B H 0.6341 -0.0417 0.3570 0.041 Uiso 1 1 calc R . .
C135 C 0.5907(6) 0.0258(3) 0.3920(3) 0.0267(15) Uani 1 1 d . . .
C136 C 0.6763(5) 0.0136(3) 0.4211(3) 0.0260(14) Uani 1 1 d . . .
H136 H 0.7329 -0.0144 0.4145 0.031 Uiso 1 1 calc R . .
C137 C 0.6782(5) 0.0424(3) 0.4596(3) 0.0221(13) Uani 1 1 d . . .
H137 H 0.7367 0.0337 0.4789 0.026 Uiso 1 1 calc R . .
C138 C 0.5970(5) 0.0838(3) 0.4708(2) 0.0196(13) Uani 1 1 d . . .
C139 C 0.5129(5) 0.0957(3) 0.4412(3) 0.0248(14) Uani 1 1 d . . .
H139 H 0.4563 0.1239 0.4476 0.030 Uiso 1 1 calc R . .
C140 C 0.5106(6) 0.0672(3) 0.4027(3) 0.0291(16) Uani 1 1 d . . .
H140 H 0.4525 0.0763 0.3831 0.035 Uiso 1 1 calc R . .
C141 C 0.6030(5) 0.1161(3) 0.5127(2) 0.0195(13) Uani 1 1 d . . .
C142 C 0.6721(5) 0.1690(3) 0.4868(2) 0.0214(13) Uani 1 1 d . . .
H14A H 0.7443 0.1561 0.4708 0.032 Uiso 1 1 calc R . .
H14B H 0.6795 0.1886 0.5137 0.032 Uiso 1 1 calc R . .
H14C H 0.6364 0.1958 0.4593 0.032 Uiso 1 1 calc R . .
C143 C 0.6555(5) 0.0762(3) 0.5584(2) 0.0220(13) Uani 1 1 d . . .
H14D H 0.6150 0.0412 0.5733 0.033 Uiso 1 1 calc R . .
H14E H 0.6539 0.0965 0.5859 0.033 Uiso 1 1 calc R . .
H14F H 0.7309 0.0654 0.5450 0.033 Uiso 1 1 calc R . .
C144 C 0.4889(5) 0.1368(3) 0.5369(3) 0.0233(14) Uani 1 1 d . . .
H14G H 0.4576 0.1668 0.5099 0.035 Uiso 1 1 calc R . .
H14H H 0.4945 0.1527 0.5665 0.035 Uiso 1 1 calc R . .
H14I H 0.4421 0.1041 0.5496 0.035 Uiso 1 1 calc R . .

loop_
_atom_site_aniso_label
_atom_site_aniso_U_11
_atom_site_aniso_U_22
_atom_site_aniso_U_33
_atom_site_aniso_U_23
_atom_site_aniso_U_13
_atom_site_aniso_U_12
Ni1 0.0159(5) 0.0187(5) 0.0148(5) -0.0053(4) -0.0012(4) -0.0010(4)
Ni2 0.0163(5) 0.0186(5) 0.0171(5) -0.0038(4) -0.0023(4) -0.0018(4)
Ni3 0.0188(5) 0.0190(5) 0.0164(5) -0.0053(4) -0.0016(4) -0.0007(4)
Ni4 0.0225(5) 0.0187(5) 0.0185(6) -0.0049(4) -0.0040(4) -0.0008(4)
Ni5 0.0167(5) 0.0193(5) 0.0181(5) -0.0055(4) -0.0029(4) -0.0032(4)
Ni6 0.0188(5) 0.0182(5) 0.0169(5) -0.0062(4) -0.0024(4) -0.0002(4)
S1 0.0183(8) 0.0258(7) 0.0183(8) -0.0086(6) 0.0001(6) -0.0038(6)
S2 0.0167(7) 0.0214(7) 0.0179(7) -0.0070(6) -0.0007(6) -0.0026(6)
S3 0.0171(8) 0.0273(7) 0.0196(8) -0.0085(6) -0.0016(6) -0.0005(6)
S4 0.0197(7) 0.0209(7) 0.0195(8) -0.0087(6) -0.0005(6) -0.0013(6)
S5 0.0193(8) 0.0217(7) 0.0218(8) -0.0063(6) -0.0022(6) -0.0036(6)
S6 0.0181(8) 0.0247(7) 0.0200(8) -0.0075(6) -0.0022(6) -0.0023(6)
S7 0.0186(8) 0.0263(8) 0.0209(8) -0.0059(6) -0.0024(6) -0.0025(6)
S8 0.0202(8) 0.0274(8) 0.0208(8) -0.0089(6) 0.0001(6) -0.0049(6)
S9 0.0218(8) 0.0253(8) 0.0200(8) -0.0069(6) -0.0020(6) -0.0044(6)
S10 0.0200(8) 0.0227(7) 0.0195(8) -0.0077(6) -0.0015(6) -0.0021(6)
S11 0.0210(8) 0.0272(8) 0.0220(8) -0.0072(6) -0.0010(6) -0.0013(6)
S12 0.0207(7) 0.0218(7) 0.0191(8) -0.0080(6) -0.0016(6) -0.0015(6)
S13 0.0207(7) 0.0208(7) 0.0189(8) -0.0058(6) -0.0022(6) -0.0014(6)
S14 0.0218(8) 0.0253(8) 0.0268(8) -0.0083(7) -0.0034(6) -0.0033(6)
S15 0.0238(8) 0.0249(8) 0.0218(8) -0.0072(6) -0.0039(6) 0.0006(6)
S16 0.0287(9) 0.0287(8) 0.0251(9) -0.0091(7) -0.0039(7) -0.0065(7)
S17 0.0218(8) 0.0317(8) 0.0234(8) -0.0106(7) -0.0040(6) -0.0057(6)
S18 0.0171(7) 0.0215(7) 0.0201(7) -0.0068(6) -0.0037(6) -0.0010(6)
S19 0.0178(8) 0.0282(8) 0.0240(8) -0.0086(6) -0.0022(6) -0.0039(6)
S20 0.0168(7) 0.0212(7) 0.0184(7) -0.0067(6) -0.0024(6) -0.0030(6)
S21 0.0184(7) 0.0226(7) 0.0210(8) -0.0104(6) -0.0027(6) 0.0002(6)
S22 0.0193(8) 0.0226(7) 0.0194(8) -0.0080(6) -0.0003(6) -0.0026(6)
S23 0.0182(7) 0.0223(7) 0.0185(7) -0.0092(6) -0.0028(6) 0.0015(6)
S24 0.0198(8) 0.0233(7) 0.0205(8) -0.0086(6) -0.0025(6) -0.0020(6)
N1 0.026(3) 0.032(3) 0.030(3) -0.018(3) -0.003(3) -0.001(2)
N2 0.024(3) 0.029(3) 0.023(3) -0.007(2) 0.002(3) -0.002(2)
N3 0.035(4) 0.043(3) 0.025(4) -0.008(3) -0.002(3) 0.009(3)
N4 0.037(3) 0.028(3) 0.033(3) -0.014(3) -0.001(3) 0.000(3)
N5 0.040(3) 0.031(3) 0.030(3) -0.012(3) -0.005(3) -0.006(3)
N6 0.029(3) 0.036(3) 0.025(3) -0.006(3) 0.001(3) 0.001(3)
N7 0.030(3) 0.029(3) 0.027(3) -0.003(3) 0.000(3) -0.001(3)
N8 0.037(4) 0.039(3) 0.027(4) -0.014(3) -0.004(3) -0.005(3)
N9 0.032(3) 0.035(3) 0.031(3) -0.014(3) -0.008(3) -0.002(3)
N10 0.034(3) 0.027(3) 0.028(3) -0.010(3) -0.001(3) -0.002(3)
N11 0.040(4) 0.044(4) 0.029(4) -0.007(3) -0.001(3) 0.014(3)
N12 0.042(3) 0.027(3) 0.030(3) -0.009(3) -0.011(3) 0.003(3)
N13 0.026(3) 0.027(3) 0.025(3) -0.009(2) -0.001(2) -0.002(2)
N14 0.031(4) 0.034(3) 0.032(4) -0.007(3) 0.003(3) 0.001(3)
N15 0.043(3) 0.032(3) 0.026(4) -0.008(3) -0.003(3) 0.000(3)
N16 0.045(4) 0.040(4) 0.037(4) -0.018(3) -0.006(3) -0.012(3)
N17 0.034(4) 0.046(4) 0.034(4) -0.019(3) -0.006(3) -0.007(3)
N18 0.029(3) 0.025(3) 0.028(3) -0.008(3) -0.003(3) 0.001(2)
N19 0.033(4) 0.049(4) 0.029(4) -0.011(3) -0.003(3) 0.008(3)
N20 0.026(3) 0.029(3) 0.028(3) -0.012(3) -0.005(2) -0.001(2)
N21 0.029(3) 0.026(3) 0.026(3) -0.006(3) -0.005(2) -0.001(2)
N22 0.032(3) 0.031(3) 0.024(3) -0.010(3) 0.001(3) -0.001(3)
N23 0.028(3) 0.026(3) 0.025(3) -0.010(2) -0.001(2) -0.002(2)
N24 0.032(3) 0.035(3) 0.031(3) -0.016(3) -0.006(3) -0.001(3)
N25 0.025(3) 0.016(3) 0.023(3) -0.010(2) -0.007(2) 0.004(2)
N26 0.027(3) 0.019(3) 0.020(3) -0.009(2) -0.002(2) -0.001(2)
N27 0.028(3) 0.021(3) 0.022(3) -0.009(2) -0.006(2) 0.003(2)
N28 0.029(3) 0.024(3) 0.037(3) -0.015(3) 0.004(3) -0.005(3)
N29 0.028(3) 0.017(3) 0.021(3) -0.007(2) -0.003(2) 0.001(2)
N30 0.025(3) 0.023(3) 0.019(3) -0.010(2) 0.000(2) -0.007(2)
C1 0.020(3) 0.023(3) 0.018(3) -0.004(3) 0.000(3) -0.003(2)
C2 0.024(3) 0.016(3) 0.015(3) -0.004(3) 0.001(2) -0.002(2)
C3 0.028(3) 0.016(3) 0.012(3) -0.003(2) -0.004(2) 0.000(2)
C4 0.020(3) 0.013(3) 0.021(3) -0.003(2) -0.006(2) -0.003(2)
C5 0.026(3) 0.025(3) 0.019(3) -0.006(3) -0.004(3) 0.002(3)
C6 0.026(3) 0.016(3) 0.017(3) -0.004(3) -0.004(2) 0.002(2)
C7 0.024(3) 0.021(3) 0.016(3) -0.006(3) -0.002(2) 0.003(2)
C8 0.031(3) 0.017(3) 0.019(3) -0.006(3) -0.004(3) 0.003(3)
C9 0.023(3) 0.023(3) 0.025(3) -0.003(3) -0.005(3) -0.003(3)
C10 0.026(3) 0.018(3) 0.018(3) -0.002(3) -0.006(3) 0.001(2)
C11 0.023(3) 0.019(3) 0.018(3) -0.005(3) -0.005(2) 0.002(2)
C12 0.027(3) 0.022(3) 0.019(3) -0.005(3) -0.005(3) -0.001(3)
C13 0.025(3) 0.021(3) 0.025(4) -0.002(3) -0.005(3) 0.004(3)
C14 0.025(3) 0.021(3) 0.016(3) -0.004(3) -0.005(2) 0.003(2)
C15 0.023(3) 0.019(3) 0.018(3) -0.007(3) -0.001(2) 0.002(2)
C16 0.024(3) 0.026(3) 0.022(3) -0.004(3) 0.000(3) -0.001(3)
C17 0.031(3) 0.021(3) 0.017(3) -0.002(3) -0.001(3) 0.001(3)
C18 0.033(3) 0.019(3) 0.012(3) -0.001(3) -0.003(3) -0.004(3)
C19 0.029(3) 0.015(3) 0.017(3) -0.004(3) -0.006(2) -0.002(2)
C20 0.027(3) 0.019(3) 0.020(3) -0.002(3) -0.005(3) -0.005(2)
C21 0.036(4) 0.026(4) 0.023(4) -0.004(3) -0.008(3) 0.006(3)
C22 0.036(4) 0.020(3) 0.020(4) -0.004(3) -0.006(3) 0.002(3)
C23 0.032(3) 0.018(3) 0.011(3) -0.003(3) -0.002(2) 0.004(2)
C24 0.028(3) 0.025(3) 0.022(3) -0.008(3) -0.007(3) 0.005(3)
C25 0.020(3) 0.019(3) 0.016(3) -0.003(3) -0.003(2) 0.000(2)
C26 0.029(3) 0.018(3) 0.015(3) -0.004(3) -0.005(2) 0.002(2)
C27 0.030(3) 0.017(3) 0.016(3) -0.003(3) -0.004(3) 0.000(2)
C28 0.027(4) 0.022(3) 0.029(4) -0.003(3) -0.005(3) -0.002(3)
C29 0.034(4) 0.020(4) 0.025(4) -0.002(3) -0.006(3) 0.000(3)
C30 0.035(3) 0.017(3) 0.018(3) -0.003(3) -0.008(3) 0.003(3)
C31 0.048(4) 0.021(4) 0.017(4) -0.003(3) -0.008(3) -0.004(3)
C32 0.034(4) 0.027(4) 0.026(4) -0.005(3) 0.000(3) -0.003(3)
C33 0.024(4) 0.028(3) 0.026(4) -0.010(3) -0.004(3) -0.003(3)
C34 0.030(3) 0.022(3) 0.018(3) -0.003(3) -0.006(3) -0.003(3)
C35 0.030(3) 0.015(3) 0.016(3) -0.001(3) -0.005(2) -0.001(2)
C36 0.027(3) 0.019(3) 0.019(3) -0.001(3) -0.006(3) -0.003(3)
C37 0.020(3) 0.025(3) 0.025(3) -0.004(3) -0.005(3) -0.001(3)
C38 0.021(3) 0.019(3) 0.024(3) -0.006(3) -0.003(3) -0.001(2)
C39 0.021(3) 0.017(3) 0.015(3) -0.004(2) -0.004(2) 0.001(2)
C40 0.020(3) 0.018(3) 0.022(3) -0.003(3) -0.003(3) -0.001(2)
C41 0.019(3) 0.021(3) 0.017(3) -0.006(2) -0.002(2) 0.001(2)
C42 0.024(3) 0.017(3) 0.020(3) -0.006(3) -0.003(2) 0.000(2)
C43 0.024(3) 0.018(3) 0.013(3) -0.003(2) -0.004(2) -0.003(2)
C44 0.024(3) 0.018(3) 0.021(3) -0.001(3) -0.002(3) -0.004(3)
C45 0.024(3) 0.020(3) 0.017(3) -0.005(3) -0.005(3) -0.004(2)
C46 0.022(3) 0.016(3) 0.019(3) -0.008(2) -0.008(2) 0.003(2)
C47 0.029(3) 0.018(3) 0.017(3) -0.008(3) -0.004(3) -0.001(2)
C48 0.023(3) 0.020(3) 0.024(3) -0.012(3) -0.002(3) 0.000(2)
C49 0.019(3) 0.023(3) 0.023(3) -0.009(3) 0.001(3) 0.000(3)
C50 0.025(3) 0.023(3) 0.024(3) -0.012(3) -0.006(3) 0.000(3)
C51 0.035(3) 0.022(3) 0.019(3) -0.007(3) -0.005(3) -0.003(3)
C52 0.022(3) 0.025(3) 0.027(3) -0.012(3) -0.001(3) 0.001(3)
C53 0.025(3) 0.020(3) 0.028(3) -0.012(3) -0.002(3) 0.002(3)
C54 0.028(3) 0.022(3) 0.023(3) -0.008(3) -0.006(3) 0.004(3)
C55 0.029(3) 0.020(3) 0.014(3) -0.003(3) -0.004(3) 0.005(3)
C56 0.020(3) 0.028(3) 0.018(3) -0.007(3) -0.003(3) 0.001(3)
C57 0.023(3) 0.025(3) 0.024(3) -0.009(3) -0.008(3) -0.001(3)
C58 0.019(3) 0.017(3) 0.010(3) 0.000(2) -0.005(2) 0.001(2)
C59 0.025(3) 0.025(3) 0.019(3) -0.007(3) 0.001(3) -0.004(3)
C60 0.026(3) 0.015(3) 0.025(3) -0.005(3) -0.002(3) -0.005(3)
C61 0.023(3) 0.019(3) 0.020(3) -0.009(3) -0.004(3) 0.001(2)
C62 0.030(4) 0.029(4) 0.035(4) -0.020(3) -0.009(3) 0.002(3)
C63 0.043(4) 0.031(4) 0.021(4) -0.009(3) 0.000(3) -0.005(3)
C64 0.024(3) 0.024(3) 0.027(4) -0.012(3) -0.003(3) 0.004(3)
C65 0.028(4) 0.028(4) 0.037(4) -0.019(3) -0.006(3) 0.002(3)
C66 0.042(4) 0.035(4) 0.032(4) -0.020(3) -0.013(3) 0.009(3)
C67 0.053(4) 0.034(4) 0.029(5) -0.012(4) -0.008(4) 0.007(3)
C68 0.041(4) 0.034(4) 0.031(5) -0.011(4) 0.006(4) -0.007(3)
C69 0.026(4) 0.026(3) 0.028(4) -0.010(3) -0.006(3) -0.003(3)
C70 0.037(4) 0.017(4) 0.026(4) -0.006(3) 0.000(3) 0.001(3)
C71 0.032(3) 0.017(3) 0.020(3) -0.003(3) 0.003(3) -0.002(3)
C72 0.028(3) 0.019(3) 0.025(3) -0.007(3) -0.005(3) -0.004(3)
C73 0.016(3) 0.024(3) 0.025(3) -0.008(3) 0.000(3) -0.001(3)
C74 0.018(3) 0.013(3) 0.018(3) -0.005(2) 0.000(2) -0.001(2)
C75 0.020(3) 0.019(3) 0.024(3) -0.005(3) -0.004(3) 0.000(3)
C76 0.017(3) 0.021(3) 0.023(3) -0.003(3) 0.000(3) 0.004(3)
C77 0.017(3) 0.019(3) 0.018(3) -0.005(2) -0.002(2) -0.001(2)
C78 0.023(3) 0.022(3) 0.025(3) -0.008(3) 0.000(3) 0.002(3)
C79 0.035(4) 0.025(3) 0.020(4) -0.005(3) -0.001(3) 0.004(3)
C80 0.030(3) 0.017(3) 0.024(3) -0.007(3) -0.004(3) -0.002(3)
C81 0.028(3) 0.022(3) 0.026(4) -0.008(3) -0.002(3) -0.001(3)
C82 0.030(4) 0.030(4) 0.027(4) -0.010(3) -0.011(3) 0.005(3)
C83 0.044(4) 0.028(4) 0.021(4) -0.008(3) -0.008(3) 0.000(3)
C84 0.028(4) 0.024(3) 0.031(4) -0.009(3) -0.002(3) -0.004(3)
C85 0.024(3) 0.020(3) 0.034(4) -0.012(3) -0.007(3) 0.001(3)
C86 0.036(4) 0.023(3) 0.020(4) -0.006(3) -0.006(3) 0.007(3)
C87 0.035(3) 0.016(3) 0.019(3) -0.002(3) -0.006(3) 0.003(3)
C88 0.021(4) 0.036(4) 0.031(4) -0.014(3) -0.006(3) 0.004(3)
C89 0.029(4) 0.029(3) 0.026(4) -0.011(3) -0.010(3) -0.002(3)
C90 0.031(3) 0.017(3) 0.021(3) -0.006(3) -0.005(3) 0.003(3)
C91 0.027(3) 0.022(3) 0.019(3) -0.004(3) -0.001(3) -0.002(3)
C92 0.037(4) 0.015(3) 0.023(4) -0.001(3) -0.002(3) -0.010(3)
C93 0.029(3) 0.021(3) 0.027(4) -0.010(3) -0.004(3) 0.000(3)
C94 0.033(4) 0.023(4) 0.031(4) -0.008(3) -0.001(3) -0.003(3)
C95 0.046(5) 0.057(5) 0.058(6) -0.042(4) -0.017(4) 0.006(4)
C96 0.056(5) 0.031(4) 0.026(5) -0.010(4) 0.005(4) 0.006(4)
C97 0.028(4) 0.026(4) 0.031(4) -0.010(3) 0.002(3) -0.003(3)
C98 0.036(4) 0.029(4) 0.024(4) -0.008(3) -0.001(3) -0.002(3)
C99 0.086(6) 0.037(6) 0.045(6) -0.026(5) -0.020(5) 0.019(5)
C100 0.040(6) 0.048(5) 0.078(6) -0.039(5) -0.025(4) 0.017(4)
C101 0.037(5) 0.044(5) 0.058(5) -0.028(4) 0.001(4) 0.006(4)
C102 0.052(5) 0.024(5) 0.040(5) -0.006(4) 0.012(4) -0.006(4)
C103 0.036(4) 0.018(4) 0.036(4) -0.005(3) 0.016(3) 0.000(3)
C104 0.039(4) 0.028(4) 0.040(4) -0.002(4) 0.005(3) 0.005(3)
C105 0.028(4) 0.029(4) 0.031(4) 0.000(3) 0.004(3) 0.001(3)
C106 0.023(3) 0.014(3) 0.025(3) -0.002(3) 0.003(3) -0.002(3)
C107 0.025(4) 0.020(4) 0.038(4) -0.011(3) 0.008(3) -0.006(3)
C108 0.038(5) 0.034(5) 0.045(5) -0.017(4) 0.009(4) -0.016(4)
C109 0.024(3) 0.021(3) 0.024(3) -0.001(3) -0.001(3) -0.001(3)
C110 0.032(4) 0.030(4) 0.032(4) -0.006(3) -0.004(3) -0.006(3)
C111 0.040(4) 0.035(4) 0.032(4) -0.001(4) -0.006(3) -0.003(3)
C112 0.025(4) 0.029(4) 0.029(4) -0.013(3) -0.004(3) 0.004(3)
C113 0.028(4) 0.027(4) 0.032(4) -0.014(3) 0.001(3) -0.006(3)
C114 0.039(4) 0.036(4) 0.032(4) -0.013(3) -0.019(3) -0.001(3)
C115 0.043(4) 0.026(4) 0.020(4) -0.007(3) -0.006(3) -0.002(3)
C116 0.032(3) 0.023(3) 0.022(4) -0.009(3) -0.004(3) -0.005(3)
C117 0.027(3) 0.018(3) 0.025(3) -0.012(3) -0.006(3) 0.000(3)
C118 0.037(4) 0.017(4) 0.024(4) -0.003(3) 0.002(3) 0.001(3)
C119 0.033(3) 0.015(3) 0.019(3) -0.003(3) -0.003(3) 0.004(3)
C120 0.027(4) 0.028(4) 0.029(4) -0.007(3) -0.002(3) 0.002(3)
C121 0.021(3) 0.022(3) 0.023(3) -0.004(3) 0.000(3) -0.003(3)
C122 0.020(3) 0.015(3) 0.014(3) -0.001(2) -0.002(2) -0.001(2)
C123 0.018(3) 0.026(3) 0.025(3) -0.008(3) -0.001(3) -0.004(3)
C124 0.029(3) 0.023(3) 0.022(3) -0.007(3) -0.003(3) -0.005(3)
C125 0.018(3) 0.017(3) 0.019(3) -0.002(2) -0.001(2) -0.002(2)
C126 0.035(4) 0.032(4) 0.033(4) -0.016(3) -0.007(3) -0.007(3)
C127 0.031(3) 0.023(3) 0.020(4) -0.005(3) -0.001(3) -0.003(3)
C128 0.027(3) 0.015(3) 0.029(3) -0.007(3) -0.001(3) -0.002(3)
C129 0.021(3) 0.026(3) 0.028(3) -0.014(3) -0.002(3) -0.003(3)
C130 0.021(3) 0.028(3) 0.025(3) -0.014(3) 0.003(3) -0.005(3)
C131 0.035(4) 0.032(4) 0.025(4) -0.016(3) 0.001(3) -0.002(3)
C132 0.037(4) 0.048(4) 0.028(4) -0.020(3) -0.013(3) 0.002(3)
C133 0.027(4) 0.043(4) 0.031(4) -0.019(3) 0.001(3) -0.005(3)
C134 0.044(4) 0.033(4) 0.027(4) -0.011(3) 0.004(3) -0.016(3)
C135 0.034(4) 0.027(4) 0.018(4) -0.006(3) 0.007(3) -0.011(3)
C136 0.032(3) 0.022(3) 0.021(4) -0.005(3) 0.003(3) -0.002(3)
C137 0.025(3) 0.024(3) 0.016(3) -0.003(3) -0.001(3) -0.003(3)
C138 0.021(3) 0.019(3) 0.018(3) -0.002(3) 0.000(2) -0.008(2)
C139 0.017(3) 0.030(3) 0.026(3) -0.010(3) 0.004(3) -0.001(3)
C140 0.027(4) 0.036(4) 0.028(4) -0.010(3) -0.004(3) -0.010(3)
C141 0.019(3) 0.022(3) 0.018(3) -0.005(3) -0.002(2) -0.001(2)
C142 0.026(3) 0.016(3) 0.023(3) -0.004(3) -0.005(3) -0.002(3)
C143 0.021(3) 0.025(3) 0.019(3) -0.005(3) 0.000(3) -0.004(3)
C144 0.023(3) 0.025(3) 0.021(3) -0.009(3) 0.001(3) 0.000(3)

loop_
_atom_type_symbol
_atom_type_description
_atom_type_scat_dispersion_real
_atom_type_scat_dispersion_imag
_atom_type_scat_source
C C 0.0181 0.0091 'International Tables Vol C Tables 4.2.6.8 and 6.1.1.4'
H H 0.0000 0.0000 'International Tables Vol C Tables 4.2.6.8 and 6.1.1.4'
N N 0.0311 0.0180 'International Tables Vol C Tables 4.2.6.8 and 6.1.1.4'
Ni Ni -3.0029 0.5091 'International Tables Vol C Tables 4.2.6.8 and 6.1.1.4'
S S 0.3331 0.5567 'International Tables Vol C Tables 4.2.6.8 and 6.1.1.4'

loop_
_geom_angle_atom_site_label_1
_geom_angle_atom_site_label_2
_geom_angle_atom_site_label_3
_geom_angle
_geom_angle_site_symmetry_1
_geom_angle_site_symmetry_3
S1 Ni1 S4 178.57(8) . .
S1 Ni1 S3 85.87(7) . .
S4 Ni1 S3 92.72(7) . .
S1 Ni1 S2 92.43(7) . .
S4 Ni1 S2 88.96(7) . .
S3 Ni1 S2 175.25(8) . .
S8 Ni2 S6 85.83(7) . .
S8 Ni2 S7 92.37(7) . .
S6 Ni2 S7 177.74(8) . .
S8 Ni2 S5 176.75(8) . .
S6 Ni2 S5 92.59(7) . .
S7 Ni2 S5 89.14(7) . .
S9 Ni3 S10 92.59(7) . .
S9 Ni3 S12 177.66(8) . .
S10 Ni3 S12 87.47(7) . .
S9 Ni3 S11 87.37(7) . .
S10 Ni3 S11 179.55(9) . .
S12 Ni3 S11 92.55(7) . .
S16 Ni4 S13 176.44(8) . .
S16 Ni4 S15 92.44(8) . .
S13 Ni4 S15 87.36(7) . .
S16 Ni4 S14 87.59(7) . .
S13 Ni4 S14 92.59(7) . .
S15 Ni4 S14 179.65(10) . .
S20 Ni5 S17 176.13(8) . .
S20 Ni5 S18 85.98(7) . .
S17 Ni5 S18 92.59(7) . .
S20 Ni5 S19 92.94(7) . .
S17 Ni5 S19 88.59(7) . .
S18 Ni5 S19 178.07(8) . .
S21 Ni6 S23 85.12(7) . .
S21 Ni6 S24 173.92(8) . .
S23 Ni6 S24 92.29(7) . .
S21 Ni6 S22 92.65(7) . .
S23 Ni6 S22 177.76(8) . .
S24 Ni6 S22 89.95(7) . .
C2 S1 Ni1 103.3(2) . .
C3 S2 Ni1 103.5(2) . .
C6 S3 Ni1 103.4(2) . .
C7 S4 Ni1 102.6(2) . .
C10 S5 Ni2 102.5(2) . .
C11 S6 Ni2 103.7(2) . .
C14 S7 Ni2 103.4(2) . .
C15 S8 Ni2 103.9(2) . .
C18 S9 Ni3 103.0(2) . .
C19 S10 Ni3 102.9(2) . .
C22 S11 Ni3 103.3(2) . .
C23 S12 Ni3 102.9(2) . .
C26 S13 Ni4 103.3(2) . .
C27 S14 Ni4 103.0(2) . .
C30 S15 Ni4 102.9(2) . .
C31 S16 Ni4 103.9(3) . .
C34 S17 Ni5 103.4(2) . .
C35 S18 Ni5 102.9(2) . .
C38 S19 Ni5 102.6(2) . .
C39 S20 Ni5 103.4(2) . .
C42 S21 Ni6 103.5(2) . .
C43 S22 Ni6 102.3(2) . .
C46 S23 Ni6 103.8(2) . .
C47 S24 Ni6 104.1(2) . .
C53 N25 C49 121.3(6) . .
C53 N25 C54 119.7(5) . .
C49 N25 C54 119.0(5) . .
C69 N26 C65 120.9(6) . .
C69 N26 C70 120.3(6) . .
C65 N26 C70 118.8(6) . .
C85 N27 C81 120.2(6) . .
C85 N27 C86 121.1(6) . .
C81 N27 C86 118.7(6) . .
C101 N28 C97 122.0(7) . .
C101 N28 C102 119.8(7) . .
C97 N28 C102 118.1(6) . .
C113 N29 C117 120.9(6) . .
C113 N29 C118 120.3(6) . .
C117 N29 C118 118.8(6) . .
C129 N30 C133 121.7(6) . .
C129 N30 C134 119.6(6) . .
C133 N30 C134 118.7(6) . .
N1 C1 C2 175.9(7) . .
C3 C2 C1 124.1(6) . .
C3 C2 S1 120.9(5) . .
C1 C2 S1 115.1(5) . .
C2 C3 C4 122.3(6) . .
C2 C3 S2 119.9(5) . .
C4 C3 S2 117.8(5) . .
N2 C4 C3 177.6(7) . .
N3 C5 C6 178.5(8) . .
C7 C6 C5 121.5(6) . .
C7 C6 S3 120.3(5) . .
C5 C6 S3 118.2(5) . .
C6 C7 C8 122.4(6) . .
C6 C7 S4 120.8(5) . .
C8 C7 S4 116.8(5) . .
N4 C8 C7 177.1(7) . .
N5 C9 C10 178.6(8) . .
C11 C10 C9 121.1(6) . .
C11 C10 S5 121.4(5) . .
C9 C10 S5 117.6(5) . .
C10 C11 C12 122.3(6) . .
C10 C11 S6 119.8(5) . .
C12 C11 S6 117.9(5) . .
N6 C12 C11 177.3(7) . .
N7 C13 C14 178.1(8) . .
C15 C14 C13 121.6(6) . .
C15 C14 S7 120.3(5) . .
C13 C14 S7 118.0(5) . .
C14 C15 C16 124.0(6) . .
C14 C15 S8 120.0(5) . .
C16 C15 S8 116.0(5) . .
N8 C16 C15 177.0(7) . .
N9 C17 C18 178.0(7) . .
C19 C18 C17 123.4(6) . .
C19 C18 S9 120.6(5) . .
C17 C18 S9 116.0(5) . .
C18 C19 C20 122.2(6) . .
C18 C19 S10 120.9(5) . .
C20 C19 S10 116.8(5) . .
N10 C20 C19 178.2(7) . .
N11 C21 C22 179.4(9) . .
C23 C22 C21 122.2(7) . .
C23 C22 S11 120.2(5) . .
C21 C22 S11 117.6(5) . .
C22 C23 C24 122.9(6) . .
C22 C23 S12 121.0(5) . .
C24 C23 S12 116.0(5) . .
N12 C24 C23 178.4(7) . .
N13 C25 C26 178.3(7) . .
C27 C26 C25 123.1(6) . .
C27 C26 S13 120.1(5) . .
C25 C26 S13 116.9(5) . .
C26 C27 C28 120.8(6) . .
C26 C27 S14 121.0(5) . .
C28 C27 S14 118.2(5) . .
N14 C28 C27 178.3(8) . .
N15 C29 C30 179.3(9) . .
C31 C30 C29 122.7(7) . .
C31 C30 S15 120.6(6) . .
C29 C30 S15 116.7(5) . .
C30 C31 C32 122.7(7) . .
C30 C31 S16 120.1(6) . .
C32 C31 S16 117.1(5) . .
N16 C32 C31 177.6(8) . .
N17 C33 C34 179.1(8) . .
C35 C34 C33 122.3(6) . .
C35 C34 S17 119.8(5) . .
C33 C34 S17 117.9(5) . .
C34 C35 C36 121.7(6) . .
C34 C35 S18 121.3(5) . .
C36 C35 S18 117.0(5) . .
N18 C36 C35 179.4(8) . .
N19 C37 C38 177.9(8) . .
C39 C38 C37 119.4(6) . .
C39 C38 S19 121.0(5) . .
C37 C38 S19 119.6(5) . .
C38 C39 C40 122.4(6) . .
C38 C39 S20 120.0(5) . .
C40 C39 S20 117.6(5) . .
N20 C40 C39 179.1(7) . .
N21 C41 C42 178.6(7) . .
C43 C42 C41 123.4(6) . .
C43 C42 S21 120.0(5) . .
C41 C42 S21 116.6(5) . .
C42 C43 C44 120.9(6) . .
C42 C43 S22 121.5(5) . .
C44 C43 S22 117.7(5) . .
N22 C44 C43 176.9(7) . .
N23 C45 C46 175.5(7) . .
C47 C46 C45 124.1(6) . .
C47 C46 S23 120.1(5) . .
C45 C46 S23 115.8(5) . .
C46 C47 C48 121.7(6) . .
C46 C47 S24 119.7(5) . .
C48 C47 S24 118.6(5) . .
N24 C48 C47 179.0(7) . .
C50 C49 N25 119.9(6) . .
C50 C49 H49 120.0 . .
N25 C49 H49 120.0 . .
C49 C50 C51 119.7(6) . .
C49 C50 H50 120.1 . .
C51 C50 H50 120.2 . .
C52 C51 C50 119.4(6) . .
C52 C51 H51 120.2 . .
C50 C51 H51 120.3 . .
C53 C52 C51 119.6(6) . .
C53 C52 H52 120.0 . .
C51 C52 H52 120.4 . .
N25 C53 C52 120.0(6) . .
N25 C53 H53 119.9 . .
C52 C53 H53 120.1 . .
N25 C54 C55 111.3(5) . .
N25 C54 H54A 109.4 . .
C55 C54 H54A 109.3 . .
N25 C54 H54B 109.4 . .
C55 C54 H54B 109.3 . .
H54A C54 H54B 108.1 . .
C56 C55 C60 118.3(6) . .
C56 C55 C54 121.1(6) . .
C60 C55 C54 120.6(6) . .
C55 C56 C57 120.8(6) . .
C55 C56 H56 119.6 . .
C57 C56 H56 119.6 . .
C58 C57 C56 121.5(6) . .
C58 C57 H57 119.1 . .
C56 C57 H57 119.4 . .
C57 C58 C59 116.9(6) . .
C57 C58 C61 122.6(6) . .
C59 C58 C61 120.5(5) . .
C60 C59 C58 122.5(6) . .
C60 C59 H59 118.8 . .
C58 C59 H59 118.7 . .
C59 C60 C55 120.0(6) . .
C59 C60 H60 120.0 . .
C55 C60 H60 120.0 . .
C58 C61 C64 108.5(5) . .
C58 C61 C63 110.0(5) . .
C64 C61 C63 108.5(5) . .
C58 C61 C62 113.0(5) . .
C64 C61 C62 108.8(5) . .
C63 C61 C62 107.9(5) . .
C61 C62 H62A 110.0 . .
C61 C62 H62B 109.0 . .
H62A C62 H62B 109.4 . .
C61 C62 H62C 109.5 . .
H62A C62 H62C 109.5 . .
H62B C62 H62C 109.5 . .
C61 C63 H63A 109.6 . .
C61 C63 H63B 109.2 . .
H63A C63 H63B 109.5 . .
C61 C63 H63C 109.7 . .
H63A C63 H63C 109.5 . .
H63B C63 H63C 109.5 . .
C61 C64 H64A 109.4 . .
C61 C64 H64B 109.4 . .
H64A C64 H64B 109.5 . .
C61 C64 H64C 109.6 . .
H64A C64 H64C 109.5 . .
H64B C64 H64C 109.5 . .
N26 C65 C66 120.2(7) . .
N26 C65 H65 119.9 . .
C66 C65 H65 119.9 . .
C67 C66 C65 118.9(7) . .
C67 C66 H66 120.7 . .
C65 C66 H66 120.4 . .
C66 C67 C68 120.0(8) . .
C66 C67 H67 119.9 . .
C68 C67 H67 120.1 . .
C69 C68 C67 118.6(8) . .
C69 C68 H68 120.6 . .
C67 C68 H68 120.8 . .
N26 C69 C68 121.4(7) . .
N26 C69 H69 119.3 . .
C68 C69 H69 119.2 . .
N26 C70 C71 111.6(5) . .
N26 C70 H70A 109.5 . .
C71 C70 H70A 109.0 . .
N26 C70 H70B 109.3 . .
C71 C70 H70B 109.4 . .
H70A C70 H70B 108.0 . .
C72 C71 C76 118.4(6) . .
C72 C71 C70 122.1(6) . .
C76 C71 C70 119.6(6) . .
C71 C72 C73 121.0(6) . .
C71 C72 H72 119.6 . .
C73 C72 H72 119.4 . .
C74 C73 C72 121.6(6) . .
C74 C73 H73 119.1 . .
C72 C73 H73 119.4 . .
C73 C74 C75 117.5(6) . .
C73 C74 C77 123.2(5) . .
C75 C74 C77 119.2(6) . .
C74 C75 C76 121.6(6) . .
C74 C75 H75 119.0 . .
C76 C75 H75 119.4 . .
C75 C76 C71 119.9(6) . .
C75 C76 H76 120.2 . .
C71 C76 H76 120.0 . .
C74 C77 C78 112.7(5) . .
C74 C77 C79 111.5(5) . .
C78 C77 C79 107.9(5) . .
C74 C77 C80 108.3(5) . .
C78 C77 C80 107.7(5) . .
C79 C77 C80 108.5(5) . .
C77 C78 H78A 109.4 . .
C77 C78 H78B 109.3 . .
H78A C78 H78B 109.5 . .
C77 C78 H78C 109.7 . .
H78A C78 H78C 109.5 . .
H78B C78 H78C 109.5 . .
C77 C79 H79A 109.6 . .
C77 C79 H79B 109.3 . .
H79A C79 H79B 109.5 . .
C77 C79 H79C 109.6 . .
H79A C79 H79C 109.5 . .
H79B C79 H79C 109.5 . .
C77 C80 H80A 109.4 . .
C77 C80 H80B 109.5 . .
H80A C80 H80B 109.5 . .
C77 C80 H80C 109.5 . .
H80A C80 H80C 109.5 . .
H80B C80 H80C 109.5 . .
N27 C81 C82 120.4(6) . .
N27 C81 H81 119.8 . .
C82 C81 H81 119.8 . .
C81 C82 C83 120.6(7) . .
C81 C82 H82 119.7 . .
C83 C82 H82 119.8 . .
C82 C83 C84 118.7(7) . .
C82 C83 H83 120.6 . .
C84 C83 H83 120.7 . .
C85 C84 C83 119.5(7) . .
C85 C84 H84 120.2 . .
C83 C84 H84 120.3 . .
N27 C85 C84 120.6(6) . .
N27 C85 H85 119.6 . .
C84 C85 H85 119.8 . .
C87 C86 N27 111.5(5) . .
C87 C86 H86A 109.4 . .
N27 C86 H86A 109.6 . .
C87 C86 H86B 109.1 . .
N27 C86 H86B 109.2 . .
H86A C86 H86B 108.0 . .
C88 C87 C92 118.9(6) . .
C88 C87 C86 120.6(6) . .
C92 C87 C86 120.4(6) . .
C87 C88 C89 120.5(7) . .
C87 C88 H88 119.7 . .
C89 C88 H88 119.8 . .
C90 C89 C88 121.1(7) . .
C90 C89 H89 119.2 . .
C88 C89 H89 119.6 . .
C89 C90 C91 118.0(6) . .
C89 C90 C93 122.1(6) . .
C91 C90 C93 119.8(6) . .
C92 C91 C90 121.5(6) . .
C92 C91 H91 119.5 . .
C90 C91 H91 119.0 . .
C91 C92 C87 119.9(7) . .
C91 C92 H92 120.0 . .
C87 C92 H92 120.1 . .
C95 C93 C90 112.9(6) . .
C95 C93 C94 108.4(6) . .
C90 C93 C94 108.2(6) . .
C95 C93 C96 109.3(6) . .
C90 C93 C96 110.5(6) . .
C94 C93 C96 107.3(6) . .
C93 C94 H94A 109.3 . .
C93 C94 H94B 109.5 . .
H94A C94 H94B 109.5 . .
C93 C94 H94C 109.6 . .
H94A C94 H94C 109.5 . .
H94B C94 H94C 109.5 . .
C93 C95 H95A 109.5 . .
C93 C95 H95B 109.1 . .
H95A C95 H95B 109.5 . .
C93 C95 H95C 109.7 . .
H95A C95 H95C 109.5 . .
H95B C95 H95C 109.5 . .
C93 C96 H96A 109.2 . .
C93 C96 H96B 109.5 . .
H96A C96 H96B 109.5 . .
C93 C96 H96C 109.7 . .
H96A C96 H96C 109.5 . .
H96B C96 H96C 109.5 . .
N28 C97 C98 121.6(7) . .
N28 C97 H97 119.1 . .
C98 C97 H97 119.3 . .
C97 C98 C99 118.7(8) . .
C97 C98 H98 120.6 . .
C99 C98 H98 120.8 . .
C98 C99 C100 116.8(9) . .
C98 C99 H99 121.8 . .
C100 C99 H99 121.5 . .
C101 C100 C99 118.8(9) . .
C101 C100 H100 120.4 . .
C99 C100 H100 120.9 . .
N28 C101 C100 122.1(9) . .
N28 C101 H101 118.8 . .
C100 C101 H101 119.0 . .
N28 C102 C103 112.3(6) . .
N28 C102 H10A 109.2 . .
C103 C102 H10A 109.2 . .
N28 C102 H10B 109.1 . .
C103 C102 H10B 109.0 . .
H10A C102 H10B 107.9 . .
C104 C103 C108 121.6(8) . .
C104 C103 C102 120.4(7) . .
C108 C103 C102 118.0(7) . .
C103 C104 C105 120.5(8) . .
C103 C104 H104 119.6 . .
C105 C104 H104 119.9 . .
C104 C105 C106 120.3(7) . .
C104 C105 H105 120.0 . .
C106 C105 H105 119.7 . .
C107 C106 C105 118.9(6) . .
C107 C106 C109 123.4(6) . .
C105 C106 C109 117.7(6) . .
C106 C107 C108 121.2(7) . .
C106 C107 H107 119.2 . .
C108 C107 H107 119.6 . .
C107 C108 C103 117.5(8) . .
C107 C108 H108 121.3 . .
C103 C108 H108 121.2 . .
C106 C109 C110 108.6(6) . .
C106 C109 C112 111.8(6) . .
C110 C109 C112 108.8(6) . .
C106 C109 C111 110.3(6) . .
C110 C109 C111 109.9(6) . .
C112 C109 C111 107.4(6) . .
C109 C110 H11A 109.8 . .
C109 C110 H11B 109.2 . .
H11A C110 H11B 109.5 . .
C109 C110 H11C 109.5 . .
H11A C110 H11C 109.5 . .
H11B C110 H11C 109.5 . .
C109 C111 H11D 109.8 . .
C109 C111 H11E 109.3 . .
H11D C111 H11E 109.5 . .
C109 C111 H11F 109.4 . .
H11D C111 H11F 109.5 . .
H11E C111 H11F 109.5 . .
C109 C112 H11G 109.4 . .
C109 C112 H11H 109.4 . .
H11G C112 H11H 109.5 . .
C109 C112 H11I 109.6 . .
H11G C112 H11I 109.5 . .
H11H C112 H11I 109.5 . .
N29 C113 C114 120.5(7) . .
N29 C113 H113 119.8 . .
C114 C113 H113 119.7 . .
C113 C114 C115 119.9(7) . .
C113 C114 H114 120.2 . .
C115 C114 H114 119.9 . .
C114 C115 C116 119.0(7) . .
C114 C115 H115 120.6 . .
C116 C115 H115 120.4 . .
C117 C116 C115 118.7(7) . .
C117 C116 H116 120.7 . .
C115 C116 H116 120.6 . .
N29 C117 C116 121.0(6) . .
N29 C117 H117 119.6 . .
C116 C117 H117 119.5 . .
N29 C118 C119 110.6(5) . .
N29 C118 H11J 109.7 . .
C119 C118 H11J 109.4 . .
N29 C118 H11K 109.5 . .
C119 C118 H11K 109.5 . .
H11J C118 H11K 108.1 . .
C120 C119 C124 118.9(6) . .
C120 C119 C118 120.2(6) . .
C124 C119 C118 120.9(6) . .
C119 C120 C121 121.0(7) . .
C119 C120 H120 119.3 . .
C121 C120 H120 119.7 . .
C120 C121 C122 121.1(6) . .
C120 C121 H121 119.5 . .
C122 C121 H121 119.4 . .
C121 C122 C123 117.5(6) . .
C121 C122 C125 123.0(6) . .
C123 C122 C125 119.4(5) . .
C124 C123 C122 121.6(6) . .
C124 C123 H123 119.2 . .
C122 C123 H123 119.1 . .
C123 C124 C119 119.9(6) . .
C123 C124 H124 120.2 . .
C119 C124 H124 119.9 . .
C122 C125 C126 112.5(5) . .
C122 C125 C127 111.1(5) . .
C126 C125 C127 108.1(5) . .
C122 C125 C128 107.6(5) . .
C126 C125 C128 109.1(5) . .
C127 C125 C128 108.4(5) . .
C125 C126 H12A 109.6 . .
C125 C126 H12B 109.3 . .
H12A C126 H12B 109.5 . .
C125 C126 H12C 109.5 . .
H12A C126 H12C 109.5 . .
H12B C126 H12C 109.5 . .
C125 C127 H12D 109.6 . .
C125 C127 H12E 109.7 . .
H12D C127 H12E 109.5 . .
C125 C127 H12F 109.2 . .
H12D C127 H12F 109.5 . .
H12E C127 H12F 109.5 . .
C125 C128 H12G 109.1 . .
C125 C128 H12H 109.8 . .
H12G C128 H12H 109.5 . .
C125 C128 H12I 109.5 . .
H12G C128 H12I 109.5 . .
H12H C128 H12I 109.5 . .
N30 C129 C130 120.2(6) . .
N30 C129 H129 119.7 . .
C130 C129 H129 120.1 . .
C129 C130 C131 119.6(7) . .
C129 C130 H130 120.1 . .
C131 C130 H130 120.3 . .
C132 C131 C130 118.7(7) . .
C132 C131 H131 120.8 . .
C130 C131 H131 120.6 . .
C133 C132 C131 120.5(7) . .
C133 C132 H132 119.8 . .
C131 C132 H132 119.6 . .
N30 C133 C132 119.2(7) . .
N30 C133 H133 120.1 . .
C132 C133 H133 120.7 . .
C135 C134 N30 112.0(6) . .
C135 C134 H13A 109.1 . .
N30 C134 H13A 109.1 . .
C135 C134 H13B 109.2 . .
N30 C134 H13B 109.4 . .
H13A C134 H13B 108.0 . .
C140 C135 C136 118.0(7) . .
C140 C135 C134 121.8(7) . .
C136 C135 C134 120.3(6) . .
C137 C136 C135 120.0(6) . .
C137 C136 H136 120.0 . .
C135 C136 H136 120.0 . .
C136 C137 C138 122.2(6) . .
C136 C137 H137 119.1 . .
C138 C137 H137 118.8 . .
C137 C138 C139 117.2(6) . .
C137 C138 C141 120.8(6) . .
C139 C138 C141 122.0(6) . .
C140 C139 C138 121.0(6) . .
C140 C139 H139 119.7 . .
C138 C139 H139 119.4 . .
C139 C140 C135 121.8(7) . .
C139 C140 H140 119.2 . .
C135 C140 H140 119.0 . .
C138 C141 C143 110.6(5) . .
C138 C141 C144 111.4(5) . .
C143 C141 C144 107.4(5) . .
C138 C141 C142 109.0(5) . .
C143 C141 C142 109.2(5) . .
C144 C141 C142 109.2(5) . .
C141 C142 H14A 109.6 . .
C141 C142 H14B 109.5 . .
H14A C142 H14B 109.4 . .
C141 C142 H14C 109.6 . .
H14A C142 H14C 109.4 . .
H14B C142 H14C 109.4 . .
C141 C143 H14D 109.5 . .
C141 C143 H14E 109.7 . .
H14D C143 H14E 109.4 . .
C141 C143 H14F 109.5 . .
H14D C143 H14F 109.4 . .
H14E C143 H14F 109.4 . .
C141 C144 H14G 109.6 . .
C141 C144 H14H 109.4 . .
H14G C144 H14H 109.5 . .
C141 C144 H14I 109.4 . .
H14G C144 H14I 109.5 . .
H14H C144 H14I 109.5 . .

loop_
_geom_bond_atom_site_label_1
_geom_bond_atom_site_label_2
_geom_bond_distance
_geom_bond_site_symmetry_2
Ni1 S1 2.1372(19) .
Ni1 S4 2.1470(19) .
Ni1 S3 2.1494(19) .
Ni1 S2 2.1503(18) .
Ni2 S8 2.1396(19) .
Ni2 S6 2.1438(18) .
Ni2 S7 2.1502(19) .
Ni2 S5 2.1511(19) .
Ni3 S9 2.1427(19) .
Ni3 S10 2.1455(19) .
Ni3 S12 2.1458(19) .
Ni3 S11 2.1543(19) .
Ni4 S16 2.133(2) .
Ni4 S13 2.1365(19) .
Ni4 S15 2.1494(19) .
Ni4 S14 2.1553(19) .
Ni5 S20 2.1344(18) .
Ni5 S17 2.139(2) .
Ni5 S18 2.1463(18) .
Ni5 S19 2.1605(19) .
Ni6 S21 2.1414(19) .
Ni6 S23 2.1404(18) .
Ni6 S24 2.1426(19) .
Ni6 S22 2.1575(18) .
S1 C2 1.723(6) .
S2 C3 1.721(6) .
S3 C6 1.713(6) .
S4 C7 1.737(6) .
S5 C10 1.731(6) .
S6 C11 1.721(7) .
S7 C14 1.722(7) .
S8 C15 1.720(6) .
S9 C18 1.730(7) .
S10 C19 1.728(6) .
S11 C22 1.729(7) .
S12 C23 1.736(6) .
S13 C26 1.737(6) .
S14 C27 1.718(7) .
S15 C30 1.730(7) .
S16 C31 1.718(7) .
S17 C34 1.721(7) .
S18 C35 1.711(6) .
S19 C38 1.722(7) .
S20 C39 1.733(6) .
S21 C42 1.725(6) .
S22 C43 1.728(6) .
S23 C46 1.727(6) .
S24 C47 1.721(7) .
N1 C1 1.135(9) .
N2 C4 1.144(8) .
N3 C5 1.126(9) .
N4 C8 1.146(9) .
N5 C9 1.154(9) .
N6 C12 1.144(9) .
N7 C13 1.142(9) .
N8 C16 1.142(9) .
N9 C17 1.154(9) .
N10 C20 1.154(9) .
N11 C21 1.132(9) .
N12 C24 1.144(9) .
N13 C25 1.134(8) .
N14 C28 1.146(9) .
N15 C29 1.148(9) .
N16 C32 1.137(10) .
N17 C33 1.125(9) .
N18 C36 1.141(8) .
N19 C37 1.156(9) .
N20 C40 1.141(9) .
N21 C41 1.152(8) .
N22 C44 1.152(9) .
N23 C45 1.140(8) .
N24 C48 1.143(9) .
N25 C53 1.352(8) .
N25 C49 1.363(8) .
N25 C54 1.501(8) .
N26 C69 1.336(9) .
N26 C65 1.353(9) .
N26 C70 1.497(8) .
N27 C85 1.349(8) .
N27 C81 1.356(8) .
N27 C86 1.500(8) .
N28 C101 1.274(10) .
N28 C97 1.338(9) .
N28 C102 1.521(9) .
N29 C113 1.347(9) .
N29 C117 1.345(8) .
N29 C118 1.495(8) .
N30 C129 1.339(8) .
N30 C133 1.361(9) .
N30 C134 1.490(9) .
C1 C2 1.457(9) .
C2 C3 1.354(9) .
C3 C4 1.442(8) .
C5 C6 1.456(9) .
C6 C7 1.354(9) .
C7 C8 1.439(9) .
C9 C10 1.441(9) .
C10 C11 1.350(9) .
C11 C12 1.444(9) .
C13 C14 1.443(9) .
C14 C15 1.365(9) .
C15 C16 1.434(9) .
C17 C18 1.445(9) .
C18 C19 1.331(9) .
C19 C20 1.445(9) .
C21 C22 1.443(9) .
C22 C23 1.344(9) .
C23 C24 1.440(9) .
C25 C26 1.436(9) .
C26 C27 1.349(9) .
C27 C28 1.450(9) .
C29 C30 1.447(9) .
C30 C31 1.349(10) .
C31 C32 1.446(10) .
C33 C34 1.444(9) .
C34 C35 1.354(9) .
C35 C36 1.450(9) .
C37 C38 1.435(9) .
C38 C39 1.360(9) .
C39 C40 1.433(8) .
C41 C42 1.437(9) .
C42 C43 1.345(9) .
C43 C44 1.446(9) .
C45 C46 1.436(8) .
C46 C47 1.371(9) .
C47 C48 1.431(9) .
C49 C50 1.360(9) .
C49 H49 0.9500 .
C50 C51 1.396(9) .
C50 H50 0.9500 .
C51 C52 1.379(9) .
C51 H51 0.9500 .
C52 C53 1.375(9) .
C52 H52 0.9500 .
C53 H53 0.9500 .
C54 C55 1.513(9) .
C54 H54A 0.9900 .
C54 H54B 0.9900 .
C55 C56 1.378(9) .
C55 C60 1.402(9) .
C56 C57 1.399(9) .
C56 H56 0.9500 .
C57 C58 1.388(9) .
C57 H57 0.9500 .
C58 C59 1.389(9) .
C58 C61 1.539(8) .
C59 C60 1.384(9) .
C59 H59 0.9500 .
C60 H60 0.9500 .
C61 C64 1.537(8) .
C61 C63 1.542(9) .
C61 C62 1.538(9) .
C62 H62A 0.9802 .
C62 H62B 0.9802 .
C62 H62C 0.9802 .
C63 H63A 0.9800 .
C63 H63B 0.9800 .
C63 H63C 0.9800 .
C64 H64A 0.9801 .
C64 H64B 0.9801 .
C64 H64C 0.9801 .
C65 C66 1.378(10) .
C65 H65 0.9500 .
C66 C67 1.375(11) .
C66 H66 0.9500 .
C67 C68 1.396(11) .
C67 H67 0.9500 .
C68 C69 1.360(10) .
C68 H68 0.9500 .
C69 H69 0.9500 .
C70 C71 1.517(9) .
C70 H70A 0.9900 .
C70 H70B 0.9900 .
C71 C72 1.380(9) .
C71 C76 1.400(9) .
C72 C73 1.387(9) .
C72 H72 0.9500 .
C73 C74 1.381(9) .
C73 H73 0.9500 .
C74 C75 1.389(8) .
C74 C77 1.526(8) .
C75 C76 1.395(9) .
C75 H75 0.9500 .
C76 H76 0.9500 .
C77 C78 1.538(8) .
C77 C79 1.546(8) .
C77 C80 1.558(8) .
C78 H78A 0.9800 .
C78 H78B 0.9800 .
C78 H78C 0.9800 .
C79 H79A 0.9801 .
C79 H79B 0.9801 .
C79 H79C 0.9801 .
C80 H80A 0.9800 .
C80 H80B 0.9800 .
C80 H80C 0.9800 .
C81 C82 1.361(9) .
C81 H81 0.9500 .
C82 C83 1.367(10) .
C82 H82 0.9500 .
C83 C84 1.392(10) .
C83 H83 0.9500 .
C84 C85 1.370(9) .
C84 H84 0.9500 .
C85 H85 0.9500 .
C86 C87 1.499(9) .
C86 H86A 0.9900 .
C86 H86B 0.9900 .
C87 C88 1.392(9) .
C87 C92 1.397(9) .
C88 C89 1.401(10) .
C88 H88 0.9500 .
C89 C90 1.377(9) .
C89 H89 0.9500 .
C90 C91 1.407(9) .
C90 C93 1.537(9) .
C91 C92 1.387(9) .
C91 H91 0.9500 .
C92 H92 0.9500 .
C93 C95 1.525(11) .
C93 C94 1.536(9) .
C93 C96 1.543(10) .
C94 H94A 0.9800 .
C94 H94B 0.9800 .
C94 H94C 0.9800 .
C95 H95A 0.9800 .
C95 H95B 0.9800 .
C95 H95C 0.9800 .
C96 H96A 0.9800 .
C96 H96B 0.9800 .
C96 H96C 0.9800 .
C97 C98 1.354(10) .
C97 H97 0.9500 .
C98 C99 1.414(12) .
C98 H98 0.9500 .
C99 C100 1.430(13) .
C99 H99 0.9500 .
C100 C101 1.363(12) .
C100 H100 0.9500 .
C101 H101 0.9500 .
C102 C103 1.537(11) .
C102 H10A 0.9900 .
C102 H10B 0.9900 .
C103 C104 1.340(11) .
C103 C108 1.417(11) .
C104 C105 1.377(11) .
C104 H104 0.9500 .
C105 C106 1.413(9) .
C105 H105 0.9500 .
C106 C107 1.370(9) .
C106 C109 1.538(9) .
C107 C108 1.408(11) .
C107 H107 0.9500 .
C108 H108 0.9500 .
C109 C110 1.531(9) .
C109 C112 1.535(9) .
C109 C111 1.541(9) .
C110 H11A 0.9801 .
C110 H11B 0.9800 .
C110 H11C 0.9800 .
C111 H11D 0.9801 .
C111 H11E 0.9801 .
C111 H11F 0.9801 .
C112 H11G 0.9802 .
C112 H11H 0.9802 .
C112 H11I 0.9802 .
C113 C114 1.365(10) .
C113 H113 0.9500 .
C114 C115 1.380(10) .
C114 H114 0.9500 .
C115 C116 1.402(9) .
C115 H115 0.9500 .
C116 C117 1.371(9) .
C116 H116 0.9500 .
C117 H117 0.9500 .
C118 C119 1.514(9) .
C118 H11J 0.9900 .
C118 H11K 0.9900 .
C119 C120 1.381(9) .
C119 C124 1.405(9) .
C120 C121 1.386(9) .
C120 H120 0.9500 .
C121 C122 1.399(8) .
C121 H121 0.9500 .
C122 C123 1.399(9) .
C122 C125 1.526(8) .
C123 C124 1.385(9) .
C123 H123 0.9500 .
C124 H124 0.9500 .
C125 C126 1.531(9) .
C125 C127 1.530(8) .
C125 C128 1.550(8) .
C126 H12A 0.9800 .
C126 H12B 0.9800 .
C126 H12C 0.9800 .
C127 H12D 0.9801 .
C127 H12E 0.9802 .
C127 H12F 0.9801 .
C128 H12G 0.9800 .
C128 H12H 0.9800 .
C128 H12I 0.9800 .
C129 C130 1.375(9) .
C129 H129 0.9500 .
C130 C131 1.386(9) .
C130 H130 0.9500 .
C131 C132 1.386(10) .
C131 H131 0.9500 .
C132 C133 1.366(10) .
C132 H132 0.9500 .
C133 H133 0.9500 .
C134 C135 1.505(10) .
C134 H13A 0.9900 .
C134 H13B 0.9900 .
C135 C140 1.381(10) .
C135 C136 1.404(9) .
C136 C137 1.384(9) .
C136 H136 0.9500 .
C137 C138 1.393(9) .
C137 H137 0.9500 .
C138 C139 1.395(9) .
C138 C141 1.537(9) .
C139 C140 1.383(10) .
C139 H139 0.9500 .
C140 H140 0.9500 .
C141 C143 1.541(8) .
C141 C144 1.544(8) .
C141 C142 1.547(8) .
C142 H14A 0.9807 .
C142 H14B 0.9807 .
C142 H14C 0.9807 .
C143 H14D 0.9811 .
C143 H14E 0.9811 .
C143 H14F 0.9811 .
C144 H14G 0.9801 .
C144 H14H 0.9801 .
C144 H14I 0.9801 .

loop_
_geom_torsion_atom_site_label_1
_geom_torsion_atom_site_label_2
_geom_torsion_atom_site_label_3
_geom_torsion_atom_site_label_4
_geom_torsion
_geom_torsion_site_symmetry_1
_geom_torsion_site_symmetry_2
_geom_torsion_site_symmetry_3
_geom_torsion_site_symmetry_4
S4 Ni1 S1 C2 -163(3) . . . .
S3 Ni1 S1 C2 -172.5(2) . . . .
S2 Ni1 S1 C2 3.0(2) . . . .
S1 Ni1 S2 C3 -2.4(2) . . . .
S4 Ni1 S2 C3 177.3(2) . . . .
S3 Ni1 S2 C3 66.6(10) . . . .
S1 Ni1 S3 C6 176.2(2) . . . .
S4 Ni1 S3 C6 -3.5(2) . . . .
S2 Ni1 S3 C6 107.0(10) . . . .
S1 Ni1 S4 C7 -7(3) . . . .
S3 Ni1 S4 C7 2.5(2) . . . .
S2 Ni1 S4 C7 -173.0(2) . . . .
S8 Ni2 S5 C10 58.0(15) . . . .
S6 Ni2 S5 C10 -2.8(2) . . . .
S7 Ni2 S5 C10 175.8(2) . . . .
S8 Ni2 S6 C11 -174.0(2) . . . .
S7 Ni2 S6 C11 -137(2) . . . .
S5 Ni2 S6 C11 3.2(2) . . . .
S8 Ni2 S7 C14 1.4(2) . . . .
S6 Ni2 S7 C14 -36(2) . . . .
S5 Ni2 S7 C14 -175.7(2) . . . .
S6 Ni2 S8 C15 176.9(2) . . . .
S7 Ni2 S8 C15 -1.7(2) . . . .
S5 Ni2 S8 C15 115.9(14) . . . .
S10 Ni3 S9 C18 0.1(2) . . . .
S12 Ni3 S9 C18 -91(2) . . . .
S11 Ni3 S9 C18 -179.5(2) . . . .
S9 Ni3 S10 C19 0.4(2) . . . .
S12 Ni3 S10 C19 178.1(2) . . . .
S11 Ni3 S10 C19 84(13) . . . .
S9 Ni3 S11 C22 176.4(2) . . . .
S10 Ni3 S11 C22 92(13) . . . .
S12 Ni3 S11 C22 -1.2(2) . . . .
S9 Ni3 S12 C23 -87(2) . . . .
S10 Ni3 S12 C23 -178.6(2) . . . .
S11 Ni3 S12 C23 0.9(2) . . . .
S16 Ni4 S13 C26 91.1(14) . . . .
S15 Ni4 S13 C26 178.0(2) . . . .
S14 Ni4 S13 C26 -1.7(2) . . . .
S16 Ni4 S14 C27 -174.1(2) . . . .
S13 Ni4 S14 C27 2.3(2) . . . .
S15 Ni4 S14 C27 -80(18) . . . .
S16 Ni4 S15 C30 0.8(2) . . . .
S13 Ni4 S15 C30 -175.6(2) . . . .
S14 Ni4 S15 C30 -93(18) . . . .
S13 Ni4 S16 C31 85.2(14) . . . .
S15 Ni4 S16 C31 -1.5(3) . . . .
S14 Ni4 S16 C31 178.1(3) . . . .
S20 Ni5 S17 C34 -68.9(13) . . . .
S18 Ni5 S17 C34 -0.7(2) . . . .
S19 Ni5 S17 C34 177.7(2) . . . .
S20 Ni5 S18 C35 177.2(2) . . . .
S17 Ni5 S18 C35 0.8(2) . . . .
S19 Ni5 S18 C35 -127(3) . . . .
S20 Ni5 S19 C38 -1.5(2) . . . .
S17 Ni5 S19 C38 175.0(2) . . . .
S18 Ni5 S19 C38 -57(3) . . . .
S17 Ni5 S20 C39 -112.2(12) . . . .
S18 Ni5 S20 C39 179.4(2) . . . .
S19 Ni5 S20 C39 1.0(2) . . . .
S23 Ni6 S21 C42 178.7(2) . . . .
S24 Ni6 S21 C42 113.7(8) . . . .
S22 Ni6 S21 C42 -1.6(2) . . . .
S21 Ni6 S22 C43 2.6(2) . . . .
S23 Ni6 S22 C43 9(2) . . . .
S24 Ni6 S22 C43 -171.9(2) . . . .
S21 Ni6 S23 C46 -173.5(2) . . . .
S24 Ni6 S23 C46 1.0(2) . . . .
S22 Ni6 S23 C46 180(100) . . . .
S21 Ni6 S24 C47 63.5(8) . . . .
S23 Ni6 S24 C47 -1.2(2) . . . .
S22 Ni6 S24 C47 178.9(2) . . . .
N1 C1 C2 C3 151(10) . . . .
N1 C1 C2 S1 -27(10) . . . .
Ni1 S1 C2 C3 -3.4(6) . . . .
Ni1 S1 C2 C1 174.9(4) . . . .
C1 C2 C3 C4 4.7(10) . . . .
S1 C2 C3 C4 -177.1(5) . . . .
C1 C2 C3 S2 -176.5(5) . . . .
S1 C2 C3 S2 1.7(8) . . . .
Ni1 S2 C3 C2 0.9(6) . . . .
Ni1 S2 C3 C4 179.8(4) . . . .
C2 C3 C4 N2 83(18) . . . .
S2 C3 C4 N2 -96(18) . . . .
N3 C5 C6 C7 -121(28) . . . .
N3 C5 C6 S3 58(29) . . . .
Ni1 S3 C6 C7 4.2(6) . . . .
Ni1 S3 C6 C5 -174.4(4) . . . .
C5 C6 C7 C8 -4.0(10) . . . .
S3 C6 C7 C8 177.5(5) . . . .
C5 C6 C7 S4 176.0(5) . . . .
S3 C6 C7 S4 -2.5(8) . . . .
Ni1 S4 C7 C6 -0.6(6) . . . .
Ni1 S4 C7 C8 179.4(4) . . . .
C6 C7 C8 N4 -131(15) . . . .
S4 C7 C8 N4 49(16) . . . .
N5 C9 C10 C11 55(31) . . . .
N5 C9 C10 S5 -125(31) . . . .
Ni2 S5 C10 C11 1.7(6) . . . .
Ni2 S5 C10 C9 -178.7(5) . . . .
C9 C10 C11 C12 3.2(10) . . . .
S5 C10 C11 C12 -177.2(5) . . . .
C9 C10 C11 S6 -178.6(5) . . . .
S5 C10 C11 S6 1.0(8) . . . .
Ni2 S6 C11 C10 -3.1(6) . . . .
Ni2 S6 C11 C12 175.2(4) . . . .
C10 C11 C12 N6 127(15) . . . .
S6 C11 C12 N6 -52(16) . . . .
N7 C13 C14 C15 -77(24) . . . .
N7 C13 C14 S7 102(24) . . . .
Ni2 S7 C14 C15 -0.6(6) . . . .
Ni2 S7 C14 C13 -179.6(5) . . . .
C13 C14 C15 C16 -3.8(10) . . . .
S7 C14 C15 C16 177.3(5) . . . .
C13 C14 C15 S8 178.0(5) . . . .
S7 C14 C15 S8 -0.9(8) . . . .
Ni2 S8 C15 C14 1.9(6) . . . .
Ni2 S8 C15 C16 -176.5(4) . . . .
C14 C15 C16 N8 -136(15) . . . .
S8 C15 C16 N8 42(15) . . . .
N9 C17 C18 C19 163(22) . . . .
N9 C17 C18 S9 -16(23) . . . .
Ni3 S9 C18 C19 -0.8(6) . . . .
Ni3 S9 C18 C17 179.0(4) . . . .
C17 C18 C19 C20 -1.5(10) . . . .
S9 C18 C19 C20 178.3(5) . . . .
C17 C18 C19 S10 -178.4(5) . . . .
S9 C18 C19 S10 1.3(8) . . . .
Ni3 S10 C19 C18 -1.1(6) . . . .
Ni3 S10 C19 C20 -178.2(4) . . . .
C18 C19 C20 N10 103(25) . . . .
S10 C19 C20 N10 -80(25) . . . .
N11 C21 C22 C23 -102(100) . . . .
N11 C21 C22 S11 75(100) . . . .
Ni3 S11 C22 C23 1.4(6) . . . .
Ni3 S11 C22 C21 -175.6(5) . . . .
C21 C22 C23 C24 -3.5(11) . . . .
S11 C22 C23 C24 179.7(5) . . . .
C21 C22 C23 S12 176.1(5) . . . .
S11 C22 C23 S12 -0.7(8) . . . .
Ni3 S12 C23 C22 -0.4(6) . . . .
Ni3 S12 C23 C24 179.3(4) . . . .
C22 C23 C24 N12 -98(29) . . . .
S12 C23 C24 N12 83(29) . . . .
N13 C25 C26 C27 101(26) . . . .
N13 C25 C26 S13 -78(26) . . . .
Ni4 S13 C26 C27 0.5(6) . . . .
Ni4 S13 C26 C25 179.6(4) . . . .
C25 C26 C27 C28 4.3(10) . . . .
S13 C26 C27 C28 -176.6(5) . . . .
C25 C26 C27 S14 -177.4(5) . . . .
S13 C26 C27 S14 1.6(8) . . . .
Ni4 S14 C27 C26 -2.8(6) . . . .
Ni4 S14 C27 C28 175.5(5) . . . .
C26 C27 C28 N14 85(28) . . . .
S14 C27 C28 N14 -93(28) . . . .
N15 C29 C30 C31 -108(78) . . . .
N15 C29 C30 S15 74(78) . . . .
Ni4 S15 C30 C31 0.3(6) . . . .
Ni4 S15 C30 C29 178.2(5) . . . .
C29 C30 C31 C32 -0.8(11) . . . .
S15 C30 C31 C32 177.0(5) . . . .
C29 C30 C31 S16 -179.5(5) . . . .
S15 C30 C31 S16 -1.7(9) . . . .
Ni4 S16 C31 C30 2.2(6) . . . .
Ni4 S16 C31 C32 -176.6(5) . . . .
C30 C31 C32 N16 -157(20) . . . .
S16 C31 C32 N16 22(21) . . . .
N17 C33 C34 C35 -160(100) . . . .
N17 C33 C34 S17 21(48) . . . .
Ni5 S17 C34 C35 0.5(6) . . . .
Ni5 S17 C34 C33 179.6(5) . . . .
C33 C34 C35 C36 0.6(10) . . . .
S17 C34 C35 C36 179.6(5) . . . .
C33 C34 C35 S18 -178.8(5) . . . .
S17 C34 C35 S18 0.2(8) . . . .
Ni5 S18 C35 C34 -0.8(6) . . . .
Ni5 S18 C35 C36 179.8(4) . . . .
C34 C35 C36 N18 -163(100) . . . .
S18 C35 C36 N18 16(96) . . . .
N19 C37 C38 C39 -42(21) . . . .
N19 C37 C38 S19 138(20) . . . .
Ni5 S19 C38 C39 1.8(6) . . . .
Ni5 S19 C38 C37 -177.7(5) . . . .
C37 C38 C39 C40 0.3(9) . . . .
S19 C38 C39 C40 -179.2(5) . . . .
C37 C38 C39 S20 178.4(5) . . . .
S19 C38 C39 S20 -1.1(8) . . . .
Ni5 S20 C39 C38 -0.2(6) . . . .
Ni5 S20 C39 C40 178.0(4) . . . .
C38 C39 C40 N20 4(51) . . . .
S20 C39 C40 N20 -174(100) . . . .
N21 C41 C42 C43 176(100) . . . .
N21 C41 C42 S21 -7(32) . . . .
Ni6 S21 C42 C43 -0.2(6) . . . .
Ni6 S21 C42 C41 -177.0(4) . . . .
C41 C42 C43 C44 -0.1(10) . . . .
S21 C42 C43 C44 -176.6(5) . . . .
C41 C42 C43 S22 179.3(5) . . . .
S21 C42 C43 S22 2.7(8) . . . .
Ni6 S22 C43 C42 -3.6(6) . . . .
Ni6 S22 C43 C44 175.7(4) . . . .
C42 C43 C44 N22 32(13) . . . .
S22 C43 C44 N22 -147(13) . . . .
N23 C45 C46 C47 161(9) . . . .
N23 C45 C46 S23 -16(9) . . . .
Ni6 S23 C46 C47 -0.5(6) . . . .
Ni6 S23 C46 C45 176.8(4) . . . .
C45 C46 C47 C48 0.9(10) . . . .
S23 C46 C47 C48 177.9(5) . . . .
C45 C46 C47 S24 -177.6(5) . . . .
S23 C46 C47 S24 -0.5(8) . . . .
Ni6 S24 C47 C46 1.2(6) . . . .
Ni6 S24 C47 C48 -177.2(5) . . . .
C46 C47 C48 N24 -90(45) . . . .
S24 C47 C48 N24 89(45) . . . .
C53 N25 C49 C50 -0.6(10) . . . .
C54 N25 C49 C50 179.4(6) . . . .
N25 C49 C50 C51 -0.2(10) . . . .
C49 C50 C51 C52 0.1(10) . . . .
C50 C51 C52 C53 0.7(10) . . . .
C49 N25 C53 C52 1.4(10) . . . .
C54 N25 C53 C52 -178.6(6) . . . .
C51 C52 C53 N25 -1.4(10) . . . .
C53 N25 C54 C55 -110.5(7) . . . .
C49 N25 C54 C55 69.6(7) . . . .
N25 C54 C55 C56 83.8(7) . . . .
N25 C54 C55 C60 -97.1(7) . . . .
C60 C55 C56 C57 1.2(9) . . . .
C54 C55 C56 C57 -179.7(6) . . . .
C55 C56 C57 C58 0.2(10) . . . .
C56 C57 C58 C59 -1.1(9) . . . .
C56 C57 C58 C61 177.2(6) . . . .
C57 C58 C59 C60 0.7(9) . . . .
C61 C58 C59 C60 -177.6(6) . . . .
C58 C59 C60 C55 0.6(10) . . . .
C56 C55 C60 C59 -1.5(9) . . . .
C54 C55 C60 C59 179.3(6) . . . .
C57 C58 C61 C64 -116.4(6) . . . .
C59 C58 C61 C64 61.9(7) . . . .
C57 C58 C61 C63 125.1(6) . . . .
C59 C58 C61 C63 -56.6(8) . . . .
C57 C58 C61 C62 4.4(8) . . . .
C59 C58 C61 C62 -177.3(6) . . . .
C69 N26 C65 C66 -0.4(10) . . . .
C70 N26 C65 C66 180.0(6) . . . .
N26 C65 C66 C67 0.8(11) . . . .
C65 C66 C67 C68 -0.7(12) . . . .
C66 C67 C68 C69 0.2(12) . . . .
C65 N26 C69 C68 -0.2(11) . . . .
C70 N26 C69 C68 179.5(7) . . . .
C67 C68 C69 N26 0.2(12) . . . .
C69 N26 C70 C71 86.7(7) . . . .
C65 N26 C70 C71 -93.6(7) . . . .
N26 C70 C71 C72 75.5(8) . . . .
N26 C70 C71 C76 -105.4(7) . . . .
C76 C71 C72 C73 0.8(10) . . . .
C70 C71 C72 C73 179.9(6) . . . .
C71 C72 C73 C74 0.3(10) . . . .
C72 C73 C74 C75 -2.1(9) . . . .
C72 C73 C74 C77 176.5(6) . . . .
C73 C74 C75 C76 2.9(9) . . . .
C77 C74 C75 C76 -175.7(6) . . . .
C74 C75 C76 C71 -1.9(10) . . . .
C72 C71 C76 C75 0.0(10) . . . .
C70 C71 C76 C75 -179.1(6) . . . .
C73 C74 C77 C78 1.9(9) . . . .
C75 C74 C77 C78 -179.6(5) . . . .
C73 C74 C77 C79 123.5(6) . . . .
C75 C74 C77 C79 -58.0(8) . . . .
C73 C74 C77 C80 -117.2(7) . . . .
C75 C74 C77 C80 61.3(7) . . . .
C85 N27 C81 C82 0.6(10) . . . .
C86 N27 C81 C82 -178.0(6) . . . .
N27 C81 C82 C83 -1.6(11) . . . .
C81 C82 C83 C84 2.3(11) . . . .
C82 C83 C84 C85 -2.0(11) . . . .
C81 N27 C85 C84 -0.4(10) . . . .
C86 N27 C85 C84 178.3(6) . . . .
C83 C84 C85 N27 1.0(11) . . . .
C85 N27 C86 C87 -98.9(7) . . . .
C81 N27 C86 C87 79.8(8) . . . .
N27 C86 C87 C88 86.1(8) . . . .
N27 C86 C87 C92 -92.9(8) . . . .
C92 C87 C88 C89 0.9(10) . . . .
C86 C87 C88 C89 -178.2(6) . . . .
C87 C88 C89 C90 0.0(10) . . . .
C88 C89 C90 C91 -0.9(10) . . . .
C88 C89 C90 C93 176.0(6) . . . .
C89 C90 C91 C92 0.9(10) . . . .
C93 C90 C91 C92 -176.1(6) . . . .
C90 C91 C92 C87 0.0(10) . . . .
C88 C87 C92 C91 -0.9(10) . . . .
C86 C87 C92 C91 178.2(6) . . . .
C89 C90 C93 C95 12.6(9) . . . .
C91 C90 C93 C95 -170.5(6) . . . .
C89 C90 C93 C94 -107.4(7) . . . .
C91 C90 C93 C94 69.4(8) . . . .
C89 C90 C93 C96 135.3(7) . . . .
C91 C90 C93 C96 -47.8(8) . . . .
C101 N28 C97 C98 1.2(12) . . . .
C102 N28 C97 C98 179.5(7) . . . .
N28 C97 C98 C99 -0.2(12) . . . .
C97 C98 C99 C100 -0.8(13) . . . .
C98 C99 C100 C101 0.9(14) . . . .
C97 N28 C101 C100 -1.1(13) . . . .
C102 N28 C101 C100 -179.4(8) . . . .
C99 C100 C101 N28 0.0(14) . . . .
C101 N28 C102 C103 -97.5(9) . . . .
C97 N28 C102 C103 84.2(8) . . . .
N28 C102 C103 C104 -112.9(8) . . . .
N28 C102 C103 C108 65.1(10) . . . .
C108 C103 C104 C105 2.2(13) . . . .
C102 C103 C104 C105 -179.8(7) . . . .
C103 C104 C105 C106 -2.3(12) . . . .
C104 C105 C106 C107 1.8(11) . . . .
C104 C105 C106 C109 -175.2(7) . . . .
C105 C106 C107 C108 -1.5(11) . . . .
C109 C106 C107 C108 175.4(7) . . . .
C106 C107 C108 C103 1.4(11) . . . .
C104 C103 C108 C107 -1.8(12) . . . .
C102 C103 C108 C107 -179.7(7) . . . .
C107 C106 C109 C110 -111.7(7) . . . .
C105 C106 C109 C110 65.1(8) . . . .
C107 C106 C109 C112 8.3(9) . . . .
C105 C106 C109 C112 -174.8(6) . . . .
C107 C106 C109 C111 127.7(7) . . . .
C105 C106 C109 C111 -55.4(8) . . . .
C117 N29 C113 C114 1.2(10) . . . .
C118 N29 C113 C114 -178.9(6) . . . .
N29 C113 C114 C115 -0.4(11) . . . .
C113 C114 C115 C116 0.0(11) . . . .
C114 C115 C116 C117 -0.5(11) . . . .
C113 N29 C117 C116 -1.7(10) . . . .
C118 N29 C117 C116 178.4(6) . . . .
C115 C116 C117 N29 1.3(10) . . . .
C113 N29 C118 C119 96.1(7) . . . .
C117 N29 C118 C119 -84.0(7) . . . .
N29 C118 C119 C120 94.1(7) . . . .
N29 C118 C119 C124 -85.3(8) . . . .
C124 C119 C120 C121 1.8(10) . . . .
C118 C119 C120 C121 -177.6(6) . . . .
C119 C120 C121 C122 0.1(10) . . . .
C120 C121 C122 C123 -2.1(9) . . . .
C120 C121 C122 C125 175.6(6) . . . .
C121 C122 C123 C124 2.1(9) . . . .
C125 C122 C123 C124 -175.6(6) . . . .
C122 C123 C124 C119 -0.2(10) . . . .
C120 C119 C124 C123 -1.7(10) . . . .
C118 C119 C124 C123 177.7(6) . . . .
C121 C122 C125 C126 8.5(8) . . . .
C123 C122 C125 C126 -173.9(6) . . . .
C121 C122 C125 C127 129.8(6) . . . .
C123 C122 C125 C127 -52.6(7) . . . .
C121 C122 C125 C128 -111.8(6) . . . .
C123 C122 C125 C128 65.9(7) . . . .
C133 N30 C129 C130 1.6(10) . . . .
C134 N30 C129 C130 -178.6(6) . . . .
N30 C129 C130 C131 -2.3(10) . . . .
C129 C130 C131 C132 0.8(11) . . . .
C130 C131 C132 C133 1.4(11) . . . .
C129 N30 C133 C132 0.7(11) . . . .
C134 N30 C133 C132 -179.1(7) . . . .
C131 C132 C133 N30 -2.2(12) . . . .
C129 N30 C134 C135 65.9(8) . . . .
C133 N30 C134 C135 -114.3(7) . . . .
N30 C134 C135 C140 79.8(9) . . . .
N30 C134 C135 C136 -99.4(8) . . . .
C140 C135 C136 C137 0.5(10) . . . .
C134 C135 C136 C137 179.7(7) . . . .
C135 C136 C137 C138 0.1(10) . . . .
C136 C137 C138 C139 -0.5(10) . . . .
C136 C137 C138 C141 -178.5(6) . . . .
C137 C138 C139 C140 0.4(10) . . . .
C141 C138 C139 C140 178.3(6) . . . .
C138 C139 C140 C135 0.2(11) . . . .
C136 C135 C140 C139 -0.6(11) . . . .
C134 C135 C140 C139 -179.9(7) . . . .
C137 C138 C141 C143 -34.4(8) . . . .
C139 C138 C141 C143 147.7(6) . . . .
C137 C138 C141 C144 -153.8(6) . . . .
C139 C138 C141 C144 28.3(8) . . . .
C137 C138 C141 C142 85.7(7) . . . .
C139 C138 C141 C142 -92.2(7) . . . .
